data_4319980
loop_
_publ_author_name
'Daniel L. Reger'
'Terri D. Wright'
'Christine A. Little'
'Jaydeep J. S. Lamba'
'Mark D. Smith'

_publ_section_title
;
 Control of the Stereochemical Impact of the Lone Pair in Lead(II)
 Tris(pyrazolyl)methane Complexes. Improved Preparation of
 Na{B[3,5-(CF3)2C6H3]4}
;
_journal_name_full 'Inorganic Chemistry'
_journal_page_first 3810
_journal_page_last 3814
_journal_paper_doi 10.1021/ic0100121
_journal_volume 40
_journal_year 2001
_chemical_formula_sum 'C84.7 H45.4 B2 Cl1.4 F48 N12 Pb'
_chemical_formula_weight 2421.57
_chemical_name_systematic
;
  ?
;
_space_group_IT_number 2
_symmetry_cell_setting triclinic
_symmetry_space_group_name_Hall '-P 1'
_symmetry_space_group_name_H-M 'P -1'
_atom_sites_solution_hydrogens geom
_atom_sites_solution_primary direct
_atom_sites_solution_secondary difmap
_audit_creation_method SHELXL-97
_cell_angle_alpha 71.7300(10)
_cell_angle_beta 82.3630(10)
_cell_angle_gamma 70.5120(10)
_cell_formula_units_Z 2
_cell_length_a 13.0133(6)
_cell_length_b 17.2210(7)
_cell_length_c 24.7634(11)
_cell_measurement_reflns_used 5950
_cell_measurement_temperature 293(2)
_cell_measurement_theta_max 20.5775
_cell_measurement_theta_min 2.452
_cell_volume 4965.4(4)
_computing_cell_refinement 'SAINT+ NT V6.02a (Bruker, 1998)'
_computing_data_collection 'SMART NT V5.611 (Bruker, 2000)'
_computing_data_reduction 'SAINT+ NT V6.02a'
_computing_molecular_graphics 'SHELXTL V5.1 (Sheldrick, 1997)'
_computing_publication_material 'SHELXTL V5.1'
_computing_structure_refinement 'SHELXL-97 (Sheldrick, 1997)'
_computing_structure_solution 'SHELXS-97 (Sheldrick, 1990)'
_diffrn_ambient_temperature 293(2)
_diffrn_measured_fraction_theta_full 0.992
_diffrn_measured_fraction_theta_max 0.992
_diffrn_measurement_device_type 'Bruker SMART APEX CCD diffractometer'
_diffrn_measurement_method 'omega scans'
_diffrn_radiation_monochromator graphite
_diffrn_radiation_source 'fine-focus sealed tube'
_diffrn_radiation_type MoK\a
_diffrn_radiation_wavelength 0.71073
_diffrn_reflns_av_R_equivalents 0.0317
_diffrn_reflns_av_sigmaI/netI 0.0475
_diffrn_reflns_limit_h_max 16
_diffrn_reflns_limit_h_min -16
_diffrn_reflns_limit_k_max 21
_diffrn_reflns_limit_k_min -21
_diffrn_reflns_limit_l_max 30
_diffrn_reflns_limit_l_min -30
_diffrn_reflns_number 51219
_diffrn_reflns_theta_full 26.44
_diffrn_reflns_theta_max 26.44
_diffrn_reflns_theta_min 1.66
_diffrn_standards_decay_% -0.45
_exptl_absorpt_coefficient_mu 1.876
_exptl_absorpt_correction_T_max 0.8644
_exptl_absorpt_correction_T_min 0.5680
_exptl_absorpt_correction_type multi-scan
_exptl_absorpt_process_details '(SADABS, Bruker, 1997)'
_exptl_crystal_colour colorless
_exptl_crystal_density_diffrn 1.620
_exptl_crystal_density_method 'not measured'
_exptl_crystal_description parallelipiped
_exptl_crystal_F_000 2371
_exptl_crystal_size_max 0.34
_exptl_crystal_size_mid 0.10
_exptl_crystal_size_min 0.08
_refine_diff_density_max 1.195
_refine_diff_density_min -0.729
_refine_diff_density_rms 0.099
_refine_ls_extinction_method none
_refine_ls_goodness_of_fit_ref 1.038
_refine_ls_hydrogen_treatment mixed
_refine_ls_matrix_type full
_refine_ls_number_parameters 1298
_refine_ls_number_reflns 20274
_refine_ls_number_restraints 8
_refine_ls_restrained_S_all 1.039
_refine_ls_R_factor_all 0.0871
_refine_ls_R_factor_gt 0.0611
_refine_ls_shift/su_max 0.006
_refine_ls_shift/su_mean 0.001
_refine_ls_structure_factor_coef Fsqd
_refine_ls_weighting_details
; calc
  [0.00000+1.00000exp(0.85(sin\q/\l)^2^)]/
    [\s^2^(Fo^2^)+0.0000+0.0000*P+(0.1111P)^2^+0.0000sin\q/\l]
  where P = 0.33333Fo^2^ + 0.66667Fc^2^
;
_refine_ls_weighting_scheme calc
_refine_ls_wR_factor_gt 0.1631
_refine_ls_wR_factor_ref 0.1755
_reflns_number_gt 13186
_reflns_number_total 20274
_reflns_threshold_expression >2sigma(I)
_cod_data_source_file ic010012i_1.cif
_cod_data_source_block cl209a1t
_cod_original_formula_sum 'C84.70 H45.40 B2 Cl1.40 F48 N12 Pb'
_cod_database_code 4319980

loop_
_symmetry_equiv_pos_as_xyz
'x, y, z'
'-x, -y, -z'

loop_
_atom_site_label
_atom_site_type_symbol
_atom_site_fract_x
_atom_site_fract_y
_atom_site_fract_z
_atom_site_U_iso_or_equiv
_atom_site_adp_type
_atom_site_occupancy
_atom_site_symmetry_multiplicity
_atom_site_calc_flag
_atom_site_refinement_flags
_atom_site_disorder_assembly
_atom_site_disorder_group
Pb Pb 0.614030(18) 0.540291(12) 0.711813(10) 0.07077(11) Uani 1 1 d . . .
C1 C 0.3854(5) 0.7311(4) 0.7206(2) 0.0708(15) Uani 1 1 d . . .
H1 H 0.3225 0.7788 0.7257 0.085 Uiso 1 1 d . . .
N11 N 0.5403(4) 0.7150(3) 0.6541(2) 0.0792(14) Uani 1 1 d . . .
N12 N 0.4436(4) 0.7645(3) 0.6704(2) 0.0775(13) Uani 1 1 d . . .
C11 C 0.4147(7) 0.8444(4) 0.6329(3) 0.101(2) Uani 1 1 d . . .
H11 H 0.3513 0.8892 0.6348 0.121 Uiso 1 1 calc R . .
C12 C 0.4945(7) 0.8466(5) 0.5928(3) 0.107(2) Uani 1 1 d . . .
H12 H 0.4981 0.8930 0.5616 0.128 Uiso 1 1 calc R . .
C13 C 0.5699(6) 0.7662(4) 0.6075(3) 0.0852(18) Uani 1 1 d . . .
H13 H 0.6345 0.7499 0.5868 0.102 Uiso 1 1 calc R . .
N21 N 0.5375(5) 0.6304(3) 0.7792(2) 0.0860(15) Uani 1 1 d . . .
N22 N 0.4505(4) 0.7009(3) 0.7707(2) 0.0731(12) Uani 1 1 d . . .
C21 C 0.4381(8) 0.7385(6) 0.8119(4) 0.107(2) Uani 1 1 d . . .
H21 H 0.3835 0.7883 0.8148 0.128 Uiso 1 1 calc R . .
C22 C 0.5180(10) 0.6918(8) 0.8478(4) 0.138(4) Uani 1 1 d . . .
H22 H 0.5304 0.7025 0.8805 0.165 Uiso 1 1 calc R . .
C23 C 0.5787(8) 0.6246(6) 0.8271(4) 0.120(3) Uani 1 1 d . . .
H23 H 0.6398 0.5812 0.8442 0.144 Uiso 1 1 calc R . .
N31 N 0.4114(4) 0.5928(3) 0.7043(2) 0.0752(13) Uani 1 1 d . . .
N32 N 0.3441(4) 0.6669(3) 0.71437(19) 0.0691(12) Uani 1 1 d . . .
C31 C 0.2387(5) 0.6699(6) 0.7147(3) 0.095(2) Uani 1 1 d . . .
H31 H 0.1777 0.7140 0.7205 0.113 Uiso 1 1 calc R . .
C32 C 0.2384(6) 0.5976(7) 0.7050(3) 0.103(2) Uani 1 1 d . . .
H32 H 0.1776 0.5818 0.7029 0.123 Uiso 1 1 calc R . .
C33 C 0.3461(7) 0.5516(6) 0.6987(3) 0.099(2) Uani 1 1 d . . .
H33 H 0.3697 0.4984 0.6914 0.118 Uiso 1 1 calc R . .
C2 C 0.6722(5) 0.3089(3) 0.7880(2) 0.0642(13) Uani 1 1 d . . .
H2 H 0.6857 0.2480 0.8083 0.077 Uiso 1 1 d . . .
N41 N 0.5408(5) 0.4432(3) 0.8000(2) 0.0932(17) Uani 1 1 d . . .
N42 N 0.5794(4) 0.3565(3) 0.81650(19) 0.0704(12) Uani 1 1 d . . .
C41 C 0.5194(6) 0.3238(5) 0.8599(3) 0.0879(19) Uani 1 1 d . . .
H41 H 0.5302 0.2658 0.8785 0.105 Uiso 1 1 calc R . .
C42 C 0.4398(7) 0.3907(6) 0.8717(3) 0.102(2) Uani 1 1 d . . .
H42 H 0.3843 0.3885 0.8994 0.123 Uiso 1 1 calc R . .
C43 C 0.4580(7) 0.4621(5) 0.8343(3) 0.111(3) Uani 1 1 d . . .
H43 H 0.4161 0.5180 0.8334 0.133 Uiso 1 1 calc R . .
N51 N 0.7795(5) 0.4077(3) 0.7674(2) 0.0842(15) Uani 1 1 d . . .
N52 N 0.7692(4) 0.3291(3) 0.79094(19) 0.0651(11) Uani 1 1 d . . .
C51 C 0.8794(6) 0.4010(5) 0.7775(4) 0.097(2) Uani 1 1 d . . .
H51 H 0.9087 0.4462 0.7663 0.116 Uiso 1 1 calc R . .
C52 C 0.9342(6) 0.3182(5) 0.8066(3) 0.093(2) Uani 1 1 d . . .
H52 H 1.0060 0.2971 0.8182 0.111 Uiso 1 1 calc R . .
C53 C 0.8627(5) 0.2737(4) 0.8152(3) 0.0754(16) Uani 1 1 d . . .
H53 H 0.8756 0.2156 0.8343 0.090 Uiso 1 1 calc R . .
N61 N 0.6165(5) 0.3991(3) 0.6919(2) 0.0765(13) Uani 1 1 d . . .
N62 N 0.6476(4) 0.3204(3) 0.73005(18) 0.0617(11) Uani 1 1 d . . .
C61 C 0.6546(6) 0.2574(4) 0.7068(3) 0.0876(19) Uani 1 1 d . . .
H61 H 0.6740 0.1986 0.7250 0.105 Uiso 1 1 calc R . .
C62 C 0.6278(7) 0.2970(5) 0.6518(3) 0.102(2) Uani 1 1 d . . .
H62 H 0.6250 0.2712 0.6244 0.122 Uiso 1 1 calc R . .
C63 C 0.6055(6) 0.3831(5) 0.6447(3) 0.091(2) Uani 1 1 d . . .
H63 H 0.5850 0.4254 0.6105 0.109 Uiso 1 1 calc R . .
B1 B 0.0974(5) 0.7275(4) 0.5099(3) 0.0557(13) Uani 1 1 d . . .
C100 C 0.1222(4) 0.6247(3) 0.5176(2) 0.0519(11) Uani 1 1 d . . .
C101 C 0.1203(4) 0.5934(3) 0.4727(2) 0.0591(12) Uani 1 1 d . . .
H101 H 0.0998 0.6326 0.4374 0.071 Uiso 1 1 calc R . .
C102 C 0.1471(4) 0.5071(4) 0.4778(3) 0.0626(13) Uani 1 1 d . . .
C103 C 0.1752(4) 0.4459(4) 0.5297(3) 0.0689(14) Uani 1 1 d . . .
H103 H 0.1906 0.3876 0.5339 0.083 Uiso 1 1 calc R . .
C104 C 0.1793(5) 0.4752(4) 0.5749(3) 0.0684(14) Uani 1 1 d . . .
C105 C 0.1547(5) 0.5617(4) 0.5681(2) 0.0654(13) Uani 1 1 d . . .
H105 H 0.1603 0.5788 0.5994 0.078 Uiso 1 1 calc R . .
C106 C 0.1512(2) 0.4768(2) 0.42712(12) 0.0814(17) Uani 1 1 d . . .
F100 F 0.0688(2) 0.5206(2) 0.39383(12) 0.167(3) Uani 1 1 d R . .
F101 F 0.1515(2) 0.3971(2) 0.44038(12) 0.154(2) Uani 1 1 d R . .
F102 F 0.2423(2) 0.4744(2) 0.39739(12) 0.1226(16) Uani 1 1 d R . .
C107 C 0.2111(4) 0.4123(2) 0.63106(14) 0.095(2) Uani 1 1 d . . .
F103 F 0.1552(4) 0.4372(2) 0.67375(14) 0.182(3) Uani 1 1 d R . .
F104 F 0.3089(4) 0.4028(2) 0.64468(14) 0.195(3) Uani 1 1 d R . .
F105 F 0.2049(4) 0.3361(2) 0.63637(14) 0.205(4) Uani 1 1 d R . .
C110 C 0.0456(4) 0.7530(3) 0.5689(2) 0.0586(12) Uani 1 1 d . . .
C111 C -0.0234(4) 0.7129(4) 0.6064(2) 0.0635(13) Uani 1 1 d . . .
H111 H -0.0389 0.6690 0.5981 0.076 Uiso 1 1 calc R . .
C112 C -0.0706(4) 0.7347(4) 0.6557(2) 0.0728(15) Uani 1 1 d D . .
C113 C -0.0500(5) 0.8016(4) 0.6680(3) 0.0809(17) Uani 1 1 d . . .
H113 H -0.0811 0.8177 0.7005 0.097 Uiso 1 1 calc R . .
C114 C 0.0161(5) 0.8433(4) 0.6321(3) 0.0756(16) Uani 1 1 d . . .
C115 C 0.0639(5) 0.8194(4) 0.5840(3) 0.0681(14) Uani 1 1 d . . .
H115 H 0.1100 0.8483 0.5608 0.082 Uiso 1 1 calc R . .
C116 C -0.1386(4) 0.6854(4) 0.69493(18) 0.125(3) Uani 1 1 d D . .
F110 F -0.0923(4) 0.6023(4) 0.71116(18) 0.151(5) Uani 0.50 1 d PR . .
F111 F -0.1639(4) 0.7091(4) 0.74127(18) 0.138(5) Uani 0.50 1 d PR . .
F112 F -0.2297(4) 0.6993(4) 0.67220(18) 0.235(12) Uani 0.50 1 d PR . .
F113 F -0.2317(4) 0.7382(4) 0.70527(18) 0.275(16) Uani 0.50 1 d PR . .
F114 F -0.1601(4) 0.6314(4) 0.67518(18) 0.149(6) Uani 0.50 1 d PR . .
F115 F -0.0942(4) 0.6411(4) 0.74418(18) 0.35(2) Uani 0.50 1 d PR . .
C117 C 0.0405(3) 0.9122(2) 0.6453(2) 0.102(2) Uani 1 1 d . . .
F116 F 0.1314(3) 0.8872(2) 0.6718(2) 0.171(3) Uani 1 1 d R . .
F117 F -0.0323(3) 0.9506(2) 0.6780(2) 0.209(4) Uani 1 1 d R . .
F118 F 0.0434(3) 0.9779(2) 0.6016(2) 0.202(4) Uani 1 1 d R . .
C120 C 0.2127(4) 0.7509(3) 0.4929(2) 0.0563(11) Uani 1 1 d . . .
C121 C 0.3129(4) 0.6898(3) 0.5086(2) 0.0582(12) Uani 1 1 d . . .
H121 H 0.3149 0.6333 0.5273 0.070 Uiso 1 1 calc R . .
C122 C 0.4090(4) 0.7088(4) 0.4979(2) 0.0650(13) Uani 1 1 d . . .
C123 C 0.4095(5) 0.7926(4) 0.4703(3) 0.0742(16) Uani 1 1 d . . .
H123 H 0.4745 0.8060 0.4630 0.089 Uiso 1 1 calc R . .
C124 C 0.3121(5) 0.8548(4) 0.4540(3) 0.0797(17) Uani 1 1 d . . .
C125 C 0.2163(4) 0.8335(4) 0.4651(3) 0.0682(14) Uani 1 1 d . . .
H125 H 0.1513 0.8767 0.4533 0.082 Uiso 1 1 calc R . .
C126 C 0.51316(19) 0.63900(17) 0.51581(15) 0.0866(19) Uani 1 1 d . . .
F120 F 0.53614(19) 0.58069(17) 0.48901(15) 0.148(2) Uani 1 1 d R . .
F121 F 0.51190(19) 0.59675(17) 0.56969(15) 0.145(2) Uani 1 1 d R . .
F122 F 0.59760(19) 0.66628(17) 0.50916(15) 0.1247(17) Uani 1 1 d R . .
C127 C 0.3095(3) 0.9445(2) 0.4255(3) 0.152(5) Uani 1 1 d . . .
F123 F 0.3001(3) 0.9606(2) 0.3709(3) 0.286(6) Uani 1 1 d R . .
F124 F 0.3954(3) 0.9643(2) 0.4308(3) 0.197(4) Uani 1 1 d R . .
F125 F 0.2205(3) 1.0040(2) 0.4334(3) 0.272(7) Uani 1 1 d R . .
C130 C 0.0090(4) 0.7835(3) 0.4590(2) 0.0550(11) Uani 1 1 d . . .
C131 C 0.0411(4) 0.8002(4) 0.4020(2) 0.0667(14) Uani 1 1 d . . .
H131 H 0.1154 0.7845 0.3928 0.080 Uiso 1 1 calc R . .
C132 C -0.0315(5) 0.8391(4) 0.35770(19) 0.0766(16) Uani 1 1 d D . .
C133 C -0.1410(5) 0.8622(4) 0.3706(3) 0.0778(16) Uani 1 1 d . . .
H133 H -0.1908 0.8865 0.3416 0.093 Uiso 1 1 calc R . .
C134 C -0.1778(3) 0.8496(3) 0.4269(2) 0.0657(13) Uani 1 1 d D . .
C135 C -0.1028(4) 0.8104(3) 0.4698(2) 0.0616(13) Uani 1 1 d . . .
H135 H -0.1284 0.8017 0.5074 0.074 Uiso 1 1 calc R . .
C136 C 0.0125(4) 0.8532(4) 0.29788(14) 0.130(4) Uani 1 1 d D . .
F130 F 0.0628(4) 0.7797(4) 0.28781(14) 0.248(12) Uani 0.50 1 d PR . .
F131 F -0.0681(4) 0.8951(4) 0.26334(14) 0.296(17) Uani 0.50 1 d PR . .
F132 F 0.0805(4) 0.8974(4) 0.28726(14) 0.148(6) Uani 0.50 1 d PR . .
F133 F -0.0126(4) 0.9351(4) 0.27113(14) 0.207(9) Uani 0.50 1 d PR . .
F134 F 0.1182(4) 0.8197(4) 0.29562(14) 0.42(3) Uani 0.50 1 d PR . .
F135 F -0.0304(4) 0.8174(4) 0.27167(14) 0.149(5) Uani 0.50 1 d PR . .
C137 C -0.2971(2) 0.8752(3) 0.4410(2) 0.102(2) Uani 1 1 d D . .
F136 F -0.3318(2) 0.8096(3) 0.4675(2) 0.198(10) Uani 0.50 1 d PR . .
F137 F -0.3195(2) 0.9251(3) 0.4739(2) 0.186(7) Uani 0.50 1 d PR . .
F138 F -0.3543(2) 0.9173(3) 0.3955(2) 0.190(10) Uani 0.50 1 d PR . .
F139 F -0.3386(2) 0.9584(3) 0.4237(2) 0.177(8) Uani 0.50 1 d PR . .
F140 F -0.3160(2) 0.8507(3) 0.4958(2) 0.171(9) Uani 0.50 1 d PR . .
F141 F -0.3509(2) 0.8429(3) 0.4174(2) 0.172(6) Uani 0.50 1 d PR . .
B2 B 0.1397(5) 0.2246(3) 0.9859(2) 0.0547(13) Uani 1 1 d . . .
C200 C 0.1579(4) 0.1873(3) 0.9312(2) 0.0559(12) Uani 1 1 d . . .
C201 C 0.2222(5) 0.2143(4) 0.8834(2) 0.0655(13) Uani 1 1 d . . .
H201 H 0.2502 0.2585 0.8807 0.079 Uiso 1 1 calc R . .
C202 C 0.2444(5) 0.1745(4) 0.8397(2) 0.0756(16) Uani 1 1 d . . .
C203 C 0.2074(6) 0.1068(4) 0.8432(3) 0.0808(18) Uani 1 1 d . . .
H203 H 0.2251 0.0794 0.8148 0.097 Uiso 1 1 calc R . .
C204 C 0.1440(5) 0.0806(4) 0.8896(3) 0.0732(15) Uani 1 1 d . . .
C205 C 0.1211(5) 0.1195(3) 0.9324(2) 0.0630(13) Uani 1 1 d . . .
H205 H 0.0789 0.0996 0.9637 0.076 Uiso 1 1 calc R . .
C206 C 0.3154(4) 0.2059(3) 0.79145(15) 0.120(3) Uani 1 1 d . . .
F200 F 0.4199(4) 0.1725(3) 0.80001(15) 0.299(7) Uani 1 1 d R . .
F201 F 0.2904(4) 0.2895(3) 0.77198(15) 0.223(4) Uani 1 1 d R . .
F202 F 0.3039(4) 0.1881(3) 0.74556(15) 0.214(4) Uani 1 1 d R . .
C207 C 0.1060(4) 0.0095(3) 0.8939(2) 0.111(3) Uani 1 1 d . . .
F203 F 0.1121(4) -0.0466(3) 0.9440(2) 0.219(4) Uani 1 1 d R . .
F204 F 0.1524(4) -0.0367(3) 0.8593(2) 0.232(4) Uani 1 1 d R . .
F205 F 0.0045(4) 0.0345(3) 0.8797(2) 0.252(5) Uani 1 1 d R . .
C210 C 0.1470(4) 0.3221(3) 0.9686(2) 0.0574(12) Uani 1 1 d . . .
C211 C 0.1974(5) 0.3520(3) 1.0006(3) 0.0695(14) Uani 1 1 d . . .
H211 H 0.2333 0.3133 1.0331 0.083 Uiso 1 1 calc R . .
C212 C 0.1965(5) 0.4373(4) 0.9862(3) 0.0820(18) Uani 1 1 d D . .
C213 C 0.1398(6) 0.4968(4) 0.9404(3) 0.0863(19) Uani 1 1 d . . .
H213 H 0.1376 0.5540 0.9309 0.104 Uiso 1 1 calc R . .
C214 C 0.0857(6) 0.4706(4) 0.9085(3) 0.0802(17) Uani 1 1 d . . .
C215 C 0.0908(5) 0.3852(3) 0.9219(2) 0.0691(14) Uani 1 1 d . . .
H215 H 0.0556 0.3690 0.8989 0.083 Uiso 1 1 calc R . .
C216 C 0.2570(5) 0.4685(3) 1.0176(2) 0.132(4) Uani 1 1 d D . .
F210 F 0.3181(5) 0.4022(3) 1.0540(2) 0.286(17) Uani 0.50 1 d PR . .
F211 F 0.1851(5) 0.5148(3) 1.0470(2) 0.151(6) Uani 0.50 1 d PR . .
F212 F 0.3190(5) 0.5147(3) 0.9891(2) 0.135(4) Uani 0.50 1 d PR . .
F213 F 0.2300(5) 0.5523(3) 1.0061(2) 0.41(3) Uani 0.50 1 d PR . .
F214 F 0.2291(5) 0.4398(3) 1.0710(2) 0.210(9) Uani 0.50 1 d PR . .
F215 F 0.3631(5) 0.4397(3) 1.0131(2) 0.256(12) Uani 0.50 1 d PR . .
C217 C 0.0228(4) 0.5349(2) 0.85942(16) 0.122(3) Uani 1 1 d . . .
F216 F -0.0525(4) 0.5131(2) 0.84343(16) 0.175(3) Uani 1 1 d R . .
F217 F 0.0852(4) 0.5614(2) 0.81668(16) 0.231(5) Uani 1 1 d R . .
F218 F -0.0325(4) 0.6073(2) 0.87029(16) 0.195(3) Uani 1 1 d R . .
C220 C 0.2374(4) 0.1542(3) 1.0288(2) 0.0584(12) Uani 1 1 d . . .
C221 C 0.2217(5) 0.0835(3) 1.0710(3) 0.0708(15) Uani 1 1 d . . .
H221 H 0.1519 0.0786 1.0786 0.085 Uiso 1 1 calc R . .
C222 C 0.3078(6) 0.0201(4) 1.1022(3) 0.089(2) Uani 1 1 d . . .
C223 C 0.4127(5) 0.0257(4) 1.0917(3) 0.088(2) Uani 1 1 d . . .
H223 H 0.4704 -0.0162 1.1129 0.106 Uiso 1 1 calc R . .
C224 C 0.4295(5) 0.0937(4) 1.0500(3) 0.0737(15) Uani 1 1 d . . .
C225 C 0.3442(4) 0.1558(3) 1.0186(2) 0.0625(13) Uani 1 1 d . . .
H225 H 0.3588 0.2007 0.9895 0.075 Uiso 1 1 calc R . .
C226 C 0.2860(4) -0.0507(3) 1.1454(2) 0.134(4) Uani 1 1 d . . .
F220 F 0.2092(4) -0.0320(3) 1.1831(2) 0.276(6) Uani 1 1 d R . .
F221 F 0.3685(4) -0.1093(3) 1.1740(2) 0.312(8) Uani 1 1 d R . .
F222 F 0.2417(4) -0.0961(3) 1.1281(2) 0.280(6) Uani 1 1 d R . .
C227 C 0.5414(2) 0.0997(3) 1.0370(2) 0.112(3) Uani 1 1 d . . .
F223 F 0.5594(2) 0.1376(3) 0.9836(2) 0.177(3) Uani 1 1 d R . .
F224 F 0.5639(2) 0.1419(3) 1.0669(2) 0.233(5) Uani 1 1 d R . .
F225 F 0.6189(2) 0.0261(3) 1.0460(2) 0.195(3) Uani 1 1 d R . .
C230 C 0.0165(4) 0.2335(3) 1.0148(2) 0.0554(12) Uani 1 1 d . . .
C231 C -0.0732(4) 0.2529(3) 0.9828(2) 0.0587(12) Uani 1 1 d . . .
H231 H -0.0622 0.2550 0.9446 0.070 Uiso 1 1 calc R . .
C232 C -0.1785(5) 0.2692(3) 1.0057(3) 0.0672(14) Uani 1 1 d . . .
C233 C -0.1981(6) 0.2651(4) 1.0623(3) 0.0788(17) Uani 1 1 d . . .
H233 H -0.2687 0.2760 1.0780 0.095 Uiso 1 1 calc R . .
C234 C -0.1097(6) 0.2444(4) 1.0954(2) 0.0741(15) Uani 1 1 d . . .
C235 C -0.0062(5) 0.2313(4) 1.0721(2) 0.0668(14) Uani 1 1 d . . .
H235 H 0.0510 0.2205 1.0950 0.080 Uiso 1 1 calc R . .
C236 C -0.2720(2) 0.29281(18) 0.96722(12) 0.0828(17) Uani 1 1 d . . .
F230 F -0.2713(2) 0.35691(18) 0.92197(12) 0.1035(12) Uani 1 1 d R . .
F231 F -0.3681(2) 0.31239(18) 0.99216(12) 0.1312(17) Uani 1 1 d R . .
F232 F -0.2657(2) 0.23013(18) 0.94672(12) 0.1238(16) Uani 1 1 d R . .
C237 C -0.1337(3) 0.2421(2) 1.15663(11) 0.099(2) Uani 1 1 d . . .
F233 F -0.0495(3) 0.2342(2) 1.18361(11) 0.1365(19) Uani 1 1 d R . .
F234 F -0.1723(3) 0.1800(2) 1.18625(11) 0.1353(19) Uani 1 1 d R . .
F235 F -0.2074(3) 0.3113(2) 1.16415(11) 0.143(2) Uani 1 1 d R . .
C300 C 0.5282 0.0497 0.2193 0.41(6) Uani 0.35 1 d PD . .
H300 H 0.5228 0.9949 0.2205 0.300 Uiso 0.35 1 d P . .
H301 H 0.5359 0.0815 0.1804 0.300 Uiso 0.35 1 d P . .
C301 C 0.5162 0.0160 0.2805 0.148(12) Uani 0.35 1 d PD . .
H302 H 0.5097 0.9983 0.3219 0.300 Uiso 0.35 1 d P . .
H303 H 0.5137 0.9677 0.2685 0.300 Uiso 0.35 1 d P . .
Cl1 Cl 0.6404(5) 0.0356(3) 0.2587(2) 0.216(3) Uani 0.70 1 d PD . .
Cl2 Cl 0.4119(7) 0.1083(6) 0.2506(5) 0.421(9) Uani 0.70 1 d PD . .

loop_
_atom_site_aniso_label
_atom_site_aniso_U_11
_atom_site_aniso_U_22
_atom_site_aniso_U_33
_atom_site_aniso_U_23
_atom_site_aniso_U_13
_atom_site_aniso_U_12
Pb 0.06615(15) 0.05540(13) 0.07729(17) -0.00955(9) 0.00543(10) -0.01351(9)
C1 0.068(3) 0.065(3) 0.063(3) -0.015(3) 0.003(3) -0.005(3)
N11 0.069(3) 0.065(3) 0.080(3) -0.003(2) 0.007(2) -0.010(2)
N12 0.081(3) 0.058(3) 0.075(3) -0.010(2) 0.003(3) -0.007(2)
C11 0.105(5) 0.069(4) 0.091(5) -0.002(3) -0.001(4) 0.002(4)
C12 0.128(7) 0.080(4) 0.078(5) 0.007(4) 0.008(4) -0.022(4)
C13 0.085(4) 0.076(4) 0.078(4) -0.007(3) 0.010(3) -0.023(3)
N21 0.094(4) 0.080(3) 0.076(3) -0.021(3) -0.027(3) -0.010(3)
N22 0.081(3) 0.076(3) 0.065(3) -0.023(2) -0.001(2) -0.024(3)
C21 0.125(7) 0.107(6) 0.095(6) -0.047(5) 0.009(5) -0.032(5)
C22 0.159(9) 0.184(10) 0.090(6) -0.065(7) -0.029(6) -0.045(8)
C23 0.123(7) 0.135(7) 0.099(6) -0.042(5) -0.040(5) -0.015(6)
N31 0.065(3) 0.079(3) 0.087(3) -0.031(3) 0.003(2) -0.025(3)
N32 0.055(3) 0.082(3) 0.061(3) -0.016(2) -0.001(2) -0.013(2)
C31 0.061(4) 0.155(7) 0.062(4) -0.030(4) -0.005(3) -0.025(4)
C32 0.083(5) 0.170(8) 0.079(5) -0.051(5) -0.002(4) -0.055(5)
C33 0.096(5) 0.125(6) 0.097(5) -0.051(5) 0.012(4) -0.049(5)
C2 0.067(3) 0.055(3) 0.060(3) -0.001(2) -0.010(3) -0.019(2)
N41 0.093(4) 0.075(3) 0.086(4) -0.015(3) 0.027(3) -0.013(3)
N42 0.078(3) 0.062(3) 0.059(3) -0.005(2) 0.008(2) -0.022(2)
C41 0.094(5) 0.090(5) 0.070(4) -0.005(3) 0.010(3) -0.040(4)
C42 0.094(5) 0.119(6) 0.078(5) -0.019(4) 0.027(4) -0.033(5)
C43 0.106(6) 0.099(5) 0.100(5) -0.021(4) 0.044(5) -0.021(4)
N51 0.078(3) 0.071(3) 0.098(4) -0.004(3) -0.025(3) -0.025(3)
N52 0.070(3) 0.059(3) 0.059(3) -0.010(2) -0.009(2) -0.015(2)
C51 0.085(5) 0.100(5) 0.114(6) -0.024(4) -0.013(4) -0.041(4)
C52 0.071(4) 0.107(5) 0.097(5) -0.039(4) -0.017(4) -0.010(4)
C53 0.069(4) 0.074(4) 0.073(4) -0.024(3) -0.017(3) -0.002(3)
N61 0.101(4) 0.063(3) 0.057(3) 0.001(2) -0.018(3) -0.025(3)
N62 0.072(3) 0.056(2) 0.055(3) -0.0072(19) -0.007(2) -0.024(2)
C61 0.119(6) 0.069(4) 0.077(4) -0.019(3) -0.008(4) -0.032(4)
C62 0.133(7) 0.104(6) 0.075(5) -0.030(4) -0.019(4) -0.035(5)
C63 0.111(5) 0.082(4) 0.068(4) 0.000(3) -0.025(4) -0.027(4)
B1 0.045(3) 0.064(3) 0.058(3) -0.012(3) -0.008(2) -0.020(2)
C100 0.039(2) 0.061(3) 0.057(3) -0.015(2) -0.005(2) -0.018(2)
C101 0.046(3) 0.073(3) 0.060(3) -0.016(2) -0.003(2) -0.024(2)
C102 0.040(3) 0.079(4) 0.079(4) -0.035(3) 0.002(2) -0.023(2)
C103 0.055(3) 0.063(3) 0.089(4) -0.022(3) 0.000(3) -0.019(2)
C104 0.063(3) 0.063(3) 0.075(4) -0.013(3) -0.015(3) -0.015(3)
C105 0.065(3) 0.074(3) 0.063(3) -0.017(3) -0.010(3) -0.028(3)
C106 0.067(4) 0.094(4) 0.102(5) -0.051(4) 0.007(4) -0.032(3)
F100 0.109(4) 0.247(7) 0.160(5) -0.136(5) -0.059(4) 0.018(4)
F101 0.249(7) 0.150(5) 0.127(4) -0.078(4) 0.026(4) -0.121(5)
F102 0.098(3) 0.200(5) 0.105(3) -0.089(3) 0.038(2) -0.065(3)
C107 0.121(6) 0.068(4) 0.083(5) -0.007(3) -0.027(4) -0.017(4)
F103 0.267(8) 0.122(4) 0.083(3) 0.015(3) -0.008(4) -0.008(5)
F104 0.166(6) 0.209(7) 0.152(5) 0.049(5) -0.097(5) -0.045(5)
F105 0.391(12) 0.089(3) 0.134(5) 0.028(3) -0.103(6) -0.094(5)
C110 0.054(3) 0.060(3) 0.059(3) -0.013(2) -0.011(2) -0.014(2)
C111 0.065(3) 0.070(3) 0.058(3) -0.014(2) -0.011(3) -0.025(3)
C112 0.068(4) 0.095(4) 0.054(3) -0.018(3) -0.008(3) -0.023(3)
C113 0.074(4) 0.094(4) 0.071(4) -0.033(3) -0.006(3) -0.011(3)
C114 0.080(4) 0.071(4) 0.074(4) -0.024(3) -0.014(3) -0.013(3)
C115 0.066(3) 0.066(3) 0.074(4) -0.019(3) -0.012(3) -0.020(3)
C116 0.128(8) 0.145(8) 0.077(6) -0.019(5) 0.047(5) -0.040(6)
F110 0.186(13) 0.194(12) 0.086(8) 0.014(8) -0.029(8) -0.118(11)
F111 0.148(10) 0.251(14) 0.038(4) -0.042(6) 0.015(5) -0.098(10)
F112 0.130(11) 0.47(3) 0.104(9) 0.067(13) -0.045(8) -0.219(17)
F113 0.27(2) 0.44(3) 0.33(3) -0.31(3) 0.20(2) -0.28(3)
F114 0.233(17) 0.201(14) 0.093(8) -0.069(8) 0.056(9) -0.165(14)
F115 0.34(3) 0.53(4) 0.156(14) 0.25(2) -0.195(18) -0.36(3)
C117 0.109(6) 0.083(5) 0.124(7) -0.055(5) -0.029(5) -0.010(4)
F116 0.163(5) 0.130(4) 0.263(8) -0.092(5) -0.082(5) -0.038(4)
F117 0.179(6) 0.217(7) 0.318(11) -0.209(8) 0.058(6) -0.072(6)
F118 0.357(12) 0.107(4) 0.182(6) -0.034(4) -0.063(7) -0.111(6)
C120 0.048(3) 0.068(3) 0.054(3) -0.016(2) -0.006(2) -0.019(2)
C121 0.055(3) 0.060(3) 0.062(3) -0.012(2) -0.010(2) -0.023(2)
C122 0.049(3) 0.076(3) 0.072(3) -0.025(3) -0.007(2) -0.015(2)
C123 0.050(3) 0.089(4) 0.088(4) -0.018(3) -0.004(3) -0.033(3)
C124 0.063(4) 0.076(4) 0.092(4) 0.000(3) -0.016(3) -0.029(3)
C125 0.052(3) 0.069(3) 0.075(4) -0.005(3) -0.010(3) -0.020(2)
C126 0.056(4) 0.081(4) 0.116(6) -0.021(4) -0.008(3) -0.017(3)
F120 0.093(3) 0.113(3) 0.250(7) -0.092(4) -0.041(4) 0.005(3)
F121 0.085(3) 0.142(4) 0.142(4) 0.023(3) -0.031(3) 0.002(3)
F122 0.053(2) 0.109(3) 0.204(5) -0.032(3) -0.027(3) -0.019(2)
C127 0.093(6) 0.129(7) 0.185(10) 0.067(7) -0.037(6) -0.063(6)
F123 0.446(18) 0.178(8) 0.222(9) 0.088(7) -0.086(10) -0.189(10)
F124 0.119(4) 0.107(4) 0.338(10) 0.032(5) -0.062(5) -0.070(3)
F125 0.123(5) 0.067(3) 0.55(2) 0.010(6) -0.018(8) -0.024(3)
C130 0.047(3) 0.057(3) 0.060(3) -0.012(2) -0.004(2) -0.017(2)
C131 0.047(3) 0.089(4) 0.066(3) -0.025(3) -0.005(2) -0.019(3)
C132 0.065(4) 0.098(4) 0.060(3) -0.022(3) -0.008(3) -0.017(3)
C133 0.061(3) 0.095(4) 0.068(4) -0.005(3) -0.019(3) -0.023(3)
C134 0.050(3) 0.070(3) 0.069(4) -0.008(3) -0.011(2) -0.017(2)
C135 0.054(3) 0.065(3) 0.059(3) -0.005(2) -0.002(2) -0.023(2)
C136 0.151(9) 0.157(9) 0.061(5) -0.034(5) -0.013(5) -0.014(7)
F130 0.140(13) 0.44(3) 0.136(12) -0.196(17) -0.036(10) 0.060(16)
F131 0.080(6) 0.65(5) 0.028(4) -0.042(13) -0.033(4) 0.009(15)
F132 0.077(6) 0.264(15) 0.058(6) 0.028(7) 0.000(5) -0.063(8)
F133 0.36(3) 0.240(17) 0.059(7) -0.016(9) -0.027(12) -0.166(19)
F134 0.054(7) 0.91(7) 0.077(8) -0.10(2) -0.006(6) 0.088(17)
F135 0.153(12) 0.203(13) 0.115(10) -0.103(10) -0.004(8) -0.032(10)
C137 0.056(4) 0.136(7) 0.100(6) -0.021(5) -0.010(4) -0.021(4)
F136 0.064(6) 0.202(13) 0.242(19) 0.097(14) -0.023(9) -0.077(8)
F137 0.084(8) 0.25(2) 0.166(14) -0.055(12) -0.008(9) 0.023(11)
F138 0.052(5) 0.33(2) 0.103(8) 0.046(12) -0.034(5) -0.035(11)
F139 0.075(7) 0.090(6) 0.230(16) 0.043(9) 0.030(9) 0.050(5)
F140 0.051(5) 0.238(17) 0.118(8) 0.057(10) 0.024(5) -0.019(8)
F141 0.083(7) 0.209(16) 0.214(17) -0.007(11) -0.028(10) -0.076(10)
B2 0.059(3) 0.049(3) 0.052(3) -0.005(2) -0.007(2) -0.019(2)
C200 0.058(3) 0.051(3) 0.051(3) -0.005(2) -0.008(2) -0.014(2)
C201 0.065(3) 0.065(3) 0.057(3) -0.009(2) -0.005(2) -0.014(3)
C202 0.076(4) 0.079(4) 0.051(3) -0.012(3) -0.009(3) -0.002(3)
C203 0.102(5) 0.070(4) 0.061(4) -0.025(3) -0.021(3) -0.003(3)
C204 0.087(4) 0.064(3) 0.068(4) -0.018(3) -0.023(3) -0.016(3)
C205 0.068(3) 0.055(3) 0.063(3) -0.014(2) -0.007(3) -0.017(2)
C206 0.133(8) 0.126(7) 0.052(4) -0.009(4) 0.014(4) 0.001(5)
F200 0.099(5) 0.466(16) 0.157(6) 0.086(8) 0.035(4) -0.043(7)
F201 0.325(11) 0.160(6) 0.133(5) -0.011(4) 0.114(6) -0.085(7)
F202 0.295(11) 0.289(10) 0.083(4) -0.066(5) 0.060(5) -0.136(8)
C207 0.138(7) 0.093(5) 0.128(7) -0.050(5) -0.022(6) -0.046(5)
F203 0.435(14) 0.148(5) 0.145(5) -0.011(4) -0.043(7) -0.198(7)
F204 0.350(12) 0.166(6) 0.263(9) -0.148(7) 0.056(8) -0.130(7)
F205 0.184(7) 0.157(6) 0.465(16) -0.075(8) -0.105(9) -0.092(6)
C210 0.062(3) 0.050(3) 0.056(3) -0.008(2) -0.005(2) -0.017(2)
C211 0.082(4) 0.058(3) 0.068(3) -0.016(3) -0.013(3) -0.019(3)
C212 0.102(5) 0.056(3) 0.094(5) -0.025(3) -0.026(4) -0.020(3)
C213 0.106(5) 0.051(3) 0.103(5) -0.016(3) -0.018(4) -0.027(3)
C214 0.090(4) 0.059(3) 0.084(4) -0.001(3) -0.016(3) -0.028(3)
C215 0.077(4) 0.058(3) 0.069(3) -0.002(2) -0.014(3) -0.028(3)
C216 0.189(11) 0.097(6) 0.125(8) -0.049(6) -0.050(8) -0.031(7)
F210 0.40(3) 0.060(5) 0.43(3) 0.031(10) -0.38(3) -0.071(11)
F211 0.238(16) 0.128(10) 0.151(11) -0.089(9) 0.018(10) -0.100(11)
F212 0.113(8) 0.077(6) 0.233(13) -0.035(8) -0.040(8) -0.049(6)
F213 0.56(5) 0.061(7) 0.65(6) -0.084(16) -0.49(5) 0.016(14)
F214 0.24(2) 0.25(2) 0.183(16) -0.131(17) -0.064(14) -0.054(17)
F215 0.211(18) 0.28(3) 0.41(3) -0.19(3) -0.01(2) -0.16(2)
C217 0.166(9) 0.056(4) 0.128(7) 0.019(4) -0.052(7) -0.035(5)
F216 0.251(7) 0.109(4) 0.164(5) 0.032(3) -0.139(6) -0.070(4)
F217 0.198(7) 0.295(10) 0.097(4) 0.076(5) -0.019(4) -0.064(7)
F218 0.240(8) 0.083(3) 0.224(7) 0.011(4) -0.118(6) -0.012(4)
C220 0.069(3) 0.046(2) 0.058(3) -0.004(2) -0.009(2) -0.021(2)
C221 0.068(3) 0.060(3) 0.078(4) 0.002(3) -0.013(3) -0.028(3)
C222 0.094(5) 0.059(3) 0.098(5) 0.017(3) -0.027(4) -0.032(3)
C223 0.072(4) 0.061(3) 0.110(5) 0.014(3) -0.030(4) -0.020(3)
C224 0.064(3) 0.063(3) 0.087(4) -0.007(3) -0.009(3) -0.021(3)
C225 0.067(3) 0.050(3) 0.066(3) -0.005(2) -0.004(3) -0.022(2)
C226 0.121(7) 0.104(6) 0.141(8) 0.046(6) -0.039(6) -0.053(6)
F220 0.418(16) 0.163(7) 0.161(7) 0.044(5) 0.105(9) -0.109(9)
F221 0.171(6) 0.247(9) 0.362(12) 0.233(9) -0.121(7) -0.120(6)
F222 0.309(12) 0.161(6) 0.339(13) 0.109(7) -0.103(10) -0.165(8)
C227 0.088(5) 0.097(5) 0.128(7) 0.024(5) -0.034(5) -0.042(5)
F223 0.093(4) 0.225(7) 0.178(6) 0.011(5) 0.007(4) -0.074(4)
F224 0.137(5) 0.395(14) 0.292(11) -0.208(10) 0.054(6) -0.164(8)
F225 0.074(3) 0.143(5) 0.300(9) 0.020(5) -0.024(4) -0.016(3)
C230 0.065(3) 0.045(2) 0.053(3) -0.009(2) 0.001(2) -0.019(2)
C231 0.066(3) 0.055(3) 0.054(3) -0.014(2) 0.004(2) -0.021(2)
C232 0.064(3) 0.061(3) 0.077(4) -0.016(3) 0.002(3) -0.025(3)
C233 0.082(4) 0.086(4) 0.076(4) -0.030(3) 0.023(3) -0.038(3)
C234 0.094(5) 0.078(4) 0.059(3) -0.020(3) 0.011(3) -0.042(3)
C235 0.077(4) 0.069(3) 0.057(3) -0.018(2) 0.002(3) -0.028(3)
C236 0.073(4) 0.097(5) 0.094(5) -0.038(4) 0.003(3) -0.038(4)
F230 0.101(3) 0.111(3) 0.095(3) -0.005(2) -0.031(2) -0.040(2)
F231 0.060(2) 0.197(5) 0.135(4) -0.059(4) 0.010(2) -0.033(3)
F232 0.107(3) 0.128(4) 0.168(5) -0.067(3) -0.026(3) -0.045(3)
C237 0.114(6) 0.126(6) 0.080(5) -0.045(5) 0.022(4) -0.062(5)
F233 0.145(4) 0.213(6) 0.072(3) -0.051(3) 0.012(3) -0.078(4)
F234 0.202(6) 0.151(4) 0.069(3) -0.023(3) 0.037(3) -0.100(4)
F235 0.170(5) 0.160(5) 0.112(4) -0.081(4) 0.045(3) -0.047(4)
C300 0.90(16) 0.069(18) 0.21(5) -0.07(2) -0.30(8) 0.06(4)
C301 0.13(2) 0.15(2) 0.12(2) -0.032(18) 0.041(18) -0.010(19)
Cl1 0.308(8) 0.130(3) 0.169(5) -0.049(3) 0.021(5) -0.021(4)
Cl2 0.311(14) 0.353(15) 0.52(2) 0.018(14) 0.080(14) -0.175(12)

loop_
_atom_type_symbol
_atom_type_description
_atom_type_scat_dispersion_real
_atom_type_scat_dispersion_imag
_atom_type_scat_source
C C 0.0033 0.0016 'International Tables Vol C Tables 4.2.6.8 and 6.1.1.4'
H H 0.0000 0.0000 'International Tables Vol C Tables 4.2.6.8 and 6.1.1.4'
B B 0.0013 0.0007 'International Tables Vol C Tables 4.2.6.8 and 6.1.1.4'
N N 0.0061 0.0033 'International Tables Vol C Tables 4.2.6.8 and 6.1.1.4'
F F 0.0171 0.0103 'International Tables Vol C Tables 4.2.6.8 and 6.1.1.4'
Pb Pb -3.3944 10.1111 'International Tables Vol C Tables 4.2.6.8 and 6.1.1.4'
Cl Cl 0.1484 0.1585 'International Tables Vol C Tables 4.2.6.8 and 6.1.1.4'

loop_
_geom_angle_atom_site_label_1
_geom_angle_atom_site_label_2
_geom_angle_atom_site_label_3
_geom_angle
_geom_angle_site_symmetry_1
_geom_angle_site_symmetry_3
_geom_angle_publ_flag
N31 Pb N21 72.62(17) . . y
N31 Pb N41 74.25(18) . . y
N21 Pb N41 74.43(19) . . y
N31 Pb N61 88.86(17) . . y
N21 Pb N61 142.73(19) . . y
N41 Pb N61 69.44(17) . . y
N31 Pb N51 142.56(17) . . y
N21 Pb N51 104.93(17) . . y
N41 Pb N51 69.34(18) . . y
N61 Pb N51 70.64(16) . . y
N31 Pb N11 68.74(16) . . y
N21 Pb N11 68.24(17) . . y
N41 Pb N11 133.36(16) . . y
N61 Pb N11 134.95(16) . . y
N51 Pb N11 146.60(16) . . y
N12 C1 N32 111.8(5) . . y
N12 C1 N22 111.4(5) . . y
N32 C1 N22 112.6(5) . . y
C13 N11 N12 104.4(5) . . y
C13 N11 Pb 135.9(4) . . y
N12 N11 Pb 119.3(3) . . y
N11 N12 C11 110.7(5) . . y
N11 N12 C1 121.1(4) . . y
C11 N12 C1 128.3(5) . . y
C12 C11 N12 107.2(6) . . y
C11 C12 C13 105.6(6) . . y
N11 C13 C12 112.2(6) . . y
C23 N21 N22 105.0(6) . . y
C23 N21 Pb 128.6(5) . . y
N22 N21 Pb 126.0(4) . . y
N21 N22 C21 111.0(6) . . y
N21 N22 C1 121.6(5) . . y
C21 N22 C1 127.3(6) . . y
C22 C21 N22 107.4(8) . . y
C21 C22 C23 106.4(8) . . y
N21 C23 C22 110.1(8) . . y
C33 N31 N32 105.3(6) . . y
C33 N31 Pb 128.8(5) . . y
N32 N31 Pb 125.2(4) . . y
C31 N32 N31 110.0(6) . . y
C31 N32 C1 128.1(6) . . y
N31 N32 C1 121.9(5) . . y
C32 C31 N32 107.5(7) . . y
C31 C32 C33 106.1(7) . . y
N31 C33 C32 111.1(7) . . y
N52 C2 N62 112.4(4) . . y
N52 C2 N42 112.0(5) . . y
N62 C2 N42 111.1(4) . . y
C43 N41 N42 104.8(6) . . y
C43 N41 Pb 130.8(5) . . y
N42 N41 Pb 124.2(4) . . y
C41 N42 N41 110.8(5) . . y
C41 N42 C2 126.8(5) . . y
N41 N42 C2 122.4(4) . . y
N42 C41 C42 107.0(6) . . y
C41 C42 C43 105.3(6) . . y
N41 C43 C42 112.2(7) . . y
C51 N51 N52 105.9(5) . . y
C51 N51 Pb 132.8(5) . . y
N52 N51 Pb 121.3(4) . . y
N51 N52 C53 110.3(5) . . y
N51 N52 C2 123.3(4) . . y
C53 N52 C2 126.4(5) . . y
N51 C51 C52 110.7(7) . . y
C53 C52 C51 105.9(6) . . y
N52 C53 C52 107.2(6) . . y
C63 N61 N62 103.9(5) . . y
C63 N61 Pb 131.7(4) . . y
N62 N61 Pb 123.7(3) . . y
N61 N62 C61 111.8(5) . . y
N61 N62 C2 121.8(4) . . y
C61 N62 C2 126.4(5) . . y
N62 C61 C62 106.2(6) . . y
C61 C62 C63 105.7(6) . . y
N61 C63 C62 112.4(6) . . y
C100 B1 C120 108.9(4) . . ?
C100 B1 C110 111.9(4) . . ?
C120 B1 C110 108.5(4) . . ?
C100 B1 C130 108.5(4) . . ?
C120 B1 C130 110.5(4) . . ?
C110 B1 C130 108.6(4) . . ?
C105 C100 C101 114.2(5) . . ?
C105 C100 B1 122.9(5) . . ?
C101 C100 B1 122.6(4) . . ?
C102 C101 C100 123.3(5) . . ?
C101 C102 C103 120.8(5) . . ?
C101 C102 C106 121.0(5) . . ?
C103 C102 C106 118.2(5) . . ?
C104 C103 C102 117.1(5) . . ?
C105 C104 C103 120.7(5) . . ?
C105 C104 C107 120.1(5) . . ?
C103 C104 C107 119.2(5) . . ?
C104 C105 C100 123.8(5) . . ?
F100 C106 F101 104.7 . . ?
F100 C106 F102 109.6 . . ?
F101 C106 F102 102.2 . . ?
F100 C106 C102 114.1(2) . . ?
F101 C106 C102 113.2(3) . . ?
F102 C106 C102 112.2(2) . . ?
F104 C107 F103 99.4 . . ?
F104 C107 F105 107.9 . . ?
F103 C107 F105 107.1 . . ?
F104 C107 C104 113.1(3) . . ?
F103 C107 C104 113.8(3) . . ?
F105 C107 C104 114.3(3) . . ?
C111 C110 C115 114.7(5) . . ?
C111 C110 B1 122.6(5) . . ?
C115 C110 B1 122.7(5) . . ?
C110 C111 C112 123.8(5) . . ?
C113 C112 C111 118.7(5) . . ?
C113 C112 C116 121.1(5) . . ?
C111 C112 C116 120.2(5) . . ?
C114 C113 C112 119.4(6) . . ?
C113 C114 C115 120.9(6) . . ?
C113 C114 C117 119.9(6) . . ?
C115 C114 C117 119.2(6) . . ?
C114 C115 C110 122.5(6) . . ?
F114 C116 F112 55.4 . . ?
F114 C116 F113 106.8 . . ?
F112 C116 F113 55.2 . . ?
F114 C116 F111 135.5 . . ?
F112 C116 F111 106.8 . . ?
F113 C116 F111 55.3 . . ?
F114 C116 F110 55.3 . . ?
F112 C116 F110 107.0 . . ?
F113 C116 F110 135.6 . . ?
F111 C116 F110 106.1 . . ?
F114 C116 F115 106.4 . . ?
F112 C116 F115 135.7 . . ?
F113 C116 F115 106.7 . . ?
F111 C116 F115 55.0 . . ?
F110 C116 F115 54.7 . . ?
F114 C116 C112 114.1(3) . . ?
F112 C116 C112 111.3(3) . . ?
F113 C116 C112 109.6(4) . . ?
F111 C116 C112 110.4(3) . . ?
F110 C116 C112 114.8(4) . . ?
F115 C116 C112 112.9(3) . . ?
F115 F110 F114 119.9 . . ?
F115 F110 C116 62.8 . . ?
F114 F110 C116 61.9 . . ?
F115 F111 F113 120.2 . . ?
F115 F111 C116 62.8 . . ?
F113 F111 C116 62.2 . . ?
F113 F112 F114 119.8 . . ?
F113 F112 C116 62.5 . . ?
F114 F112 C116 62.2 . . ?
F112 F113 F111 120.0 . . ?
F112 F113 C116 62.4 . . ?
F111 F113 C116 62.5 . . ?
F112 F114 F110 120.3 . . ?
F112 F114 C116 62.4 . . ?
F110 F114 C116 62.7 . . ?
F110 F115 F111 119.9 . . ?
F110 F115 C116 62.5 . . ?
F111 F115 C116 62.2 . . ?
F118 C117 F116 107.1 . . ?
F118 C117 F117 100.5 . . ?
F116 C117 F117 103.8 . . ?
F118 C117 C114 114.9(3) . . ?
F116 C117 C114 114.2(3) . . ?
F117 C117 C114 114.9(3) . . ?
C121 C120 C125 115.2(5) . . ?
C121 C120 B1 121.9(5) . . ?
C125 C120 B1 122.8(4) . . ?
C122 C121 C120 123.0(5) . . ?
C121 C122 C123 120.3(5) . . ?
C121 C122 C126 119.4(5) . . ?
C123 C122 C126 120.3(4) . . ?
C124 C123 C122 118.5(5) . . ?
C123 C124 C125 119.9(6) . . ?
C123 C124 C127 119.9(5) . . ?
C125 C124 C127 120.2(5) . . ?
C124 C125 C120 123.1(5) . . ?
F120 C126 F122 107.2 . . ?
F120 C126 F121 105.0 . . ?
F122 C126 F121 104.3 . . ?
F120 C126 C122 112.8(2) . . ?
F122 C126 C122 113.8(2) . . ?
F121 C126 C122 112.9(3) . . ?
F124 C127 F123 105.9 . . ?
F124 C127 F125 110.5 . . ?
F123 C127 F125 96.8 . . ?
F124 C127 C124 116.2(3) . . ?
F123 C127 C124 108.8(4) . . ?
F125 C127 C124 116.2(3) . . ?
C131 C130 C135 115.2(5) . . ?
C131 C130 B1 121.8(4) . . ?
C135 C130 B1 122.7(5) . . ?
C130 C131 C132 123.7(5) . . ?
C133 C132 C131 118.7(5) . . ?
C133 C132 C136 122.3(5) . . ?
C131 C132 C136 119.0(5) . . ?
C132 C133 C134 120.0(5) . . ?
C133 C134 C135 119.4(4) . . ?
C133 C134 C137 120.0(5) . . ?
C135 C134 C137 120.5(5) . . ?
C134 C135 C130 122.8(5) . . ?
F135 C136 F130 56.0 . . ?
F135 C136 F132 139.0 . . ?
F130 C136 F132 108.4 . . ?
F135 C136 F131 55.9 . . ?
F130 C136 F131 108.6 . . ?
F132 C136 F131 108.4 . . ?
F135 C136 F134 108.5 . . ?
F130 C136 F134 55.8 . . ?
F132 C136 F134 55.9 . . ?
F131 C136 F134 139.1 . . ?
F135 C136 F133 108.4 . . ?
F130 C136 F133 139.1 . . ?
F132 C136 F133 55.9 . . ?
F131 C136 F133 55.7 . . ?
F134 C136 F133 108.5 . . ?
F135 C136 C132 108.8(4) . . ?
F130 C136 C132 110.2(4) . . ?
F132 C136 C132 112.1(4) . . ?
F131 C136 C132 109.1(3) . . ?
F134 C136 C132 111.8(3) . . ?
F133 C136 C132 110.7(4) . . ?
F134 F130 F135 120.0 . . ?
F134 F130 C136 62.2 . . ?
F135 F130 C136 61.9 . . ?
F133 F131 F135 119.9 . . ?
F133 F131 C136 62.1 . . ?
F135 F131 C136 61.9 . . ?
F134 F132 F133 120.1 . . ?
F134 F132 C136 62.1 . . ?
F133 F132 C136 62.1 . . ?
F131 F133 F132 120.0 . . ?
F131 F133 C136 62.1 . . ?
F132 F133 C136 62.0 . . ?
F130 F134 F132 119.9 . . ?
F130 F134 C136 62.0 . . ?
F132 F134 C136 62.0 . . ?
F131 F135 F130 120.1 . . ?
F131 F135 C136 62.2 . . ?
F130 F135 C136 62.0 . . ?
F139 C137 F137 55.6 . . ?
F139 C137 F138 55.7 . . ?
F137 C137 F138 107.8 . . ?
F139 C137 F140 107.5 . . ?
F137 C137 F140 55.4 . . ?
F138 C137 F140 137.1 . . ?
F139 C137 F136 137.0 . . ?
F137 C137 F136 107.4 . . ?
F138 C137 F136 107.2 . . ?
F140 C137 F136 55.5 . . ?
F139 C137 F141 107.4 . . ?
F137 C137 F141 137.2 . . ?
F138 C137 F141 55.3 . . ?
F140 C137 F141 107.4 . . ?
F136 C137 F141 55.3 . . ?
F139 C137 C134 109.9(3) . . ?
F137 C137 C134 109.6(3) . . ?
F138 C137 C134 111.7(3) . . ?
F140 C137 C134 111.2(3) . . ?
F136 C137 C134 113.0(3) . . ?
F141 C137 C134 113.2(3) . . ?
F141 F136 F140 120.1 . . ?
F141 F136 C137 62.4 . . ?
F140 F136 C137 62.2 . . ?
F140 F137 F139 119.8 . . ?
F140 F137 C137 62.4 . . ?
F139 F137 C137 62.0 . . ?
F141 F138 F139 120.0 . . ?
F141 F138 C137 62.5 . . ?
F139 F138 C137 62.0 . . ?
F137 F139 F138 120.2 . . ?
F137 F139 C137 62.4 . . ?
F138 F139 C137 62.4 . . ?
F137 F140 F136 120.0 . . ?
F137 F140 C137 62.2 . . ?
F136 F140 C137 62.3 . . ?
F138 F141 F136 119.9 . . ?
F138 F141 C137 62.2 . . ?
F136 F141 C137 62.2 . . ?
C210 B2 C200 112.5(4) . . ?
C210 B2 C230 103.8(4) . . ?
C200 B2 C230 111.7(4) . . ?
C210 B2 C220 112.5(4) . . ?
C200 B2 C220 103.3(4) . . ?
C230 B2 C220 113.3(4) . . ?
C205 C200 C201 116.2(5) . . ?
C205 C200 B2 121.3(5) . . ?
C201 C200 B2 122.0(5) . . ?
C200 C201 C202 120.1(6) . . ?
C203 C202 C201 121.5(6) . . ?
C203 C202 C206 122.1(6) . . ?
C201 C202 C206 116.3(6) . . ?
C204 C203 C202 118.5(6) . . ?
C203 C204 C205 120.4(6) . . ?
C203 C204 C207 118.8(5) . . ?
C205 C204 C207 120.7(6) . . ?
C204 C205 C200 123.2(6) . . ?
F201 C206 F200 109.6 . . ?
F201 C206 F202 99.8 . . ?
F200 C206 F202 103.7 . . ?
F201 C206 C202 114.7(3) . . ?
F200 C206 C202 115.1(3) . . ?
F202 C206 C202 112.3(3) . . ?
F203 C207 F205 106.0 . . ?
F203 C207 F204 104.4 . . ?
F205 C207 F204 100.3 . . ?
F203 C207 C204 115.7(3) . . ?
F205 C207 C204 112.3(3) . . ?
F204 C207 C204 116.6(3) . . ?
C211 C210 C215 114.8(5) . . ?
C211 C210 B2 124.7(4) . . ?
C215 C210 B2 120.2(5) . . ?
C210 C211 C212 123.1(5) . . ?
C213 C212 C211 119.9(5) . . ?
C213 C212 C216 116.6(5) . . ?
C211 C212 C216 123.5(5) . . ?
C212 C213 C214 118.9(5) . . ?
C213 C214 C215 120.6(6) . . ?
C213 C214 C217 119.2(5) . . ?
C215 C214 C217 120.2(5) . . ?
C214 C215 C210 122.6(5) . . ?
F210 C216 F215 55.5 . . ?
F210 C216 F214 55.7 . . ?
F215 C216 F214 107.5 . . ?
F210 C216 F212 107.0 . . ?
F215 C216 F212 55.2 . . ?
F214 C216 F212 136.3 . . ?
F210 C216 F213 136.2 . . ?
F215 C216 F213 107.0 . . ?
F214 C216 F213 106.5 . . ?
F212 C216 F213 55.3 . . ?
F210 C216 F211 107.1 . . ?
F215 C216 F211 136.4 . . ?
F214 C216 F211 55.1 . . ?
F212 C216 F211 106.8 . . ?
F213 C216 F211 55.0 . . ?
F210 C216 C212 108.3(3) . . ?
F215 C216 C212 115.6(4) . . ?
F214 C216 C212 104.4(4) . . ?
F212 C216 C212 119.3(4) . . ?
F213 C216 C212 115.2(3) . . ?
F211 C216 C212 107.7(4) . . ?
F215 F210 F214 120.2 . . ?
F215 F210 C216 62.5 . . ?
F214 F210 C216 62.4 . . ?
F214 F211 F213 119.8 . . ?
F214 F211 C216 62.1 . . ?
F213 F211 C216 62.4 . . ?
F215 F212 F213 120.1 . . ?
F215 F212 C216 62.3 . . ?
F213 F212 C216 62.5 . . ?
F211 F213 F212 120.1 . . ?
F211 F213 C216 62.6 . . ?
F212 F213 C216 62.2 . . ?
F211 F214 F210 120.0 . . ?
F211 F214 C216 62.8 . . ?
F210 F214 C216 61.9 . . ?
F212 F215 F210 119.7 . . ?
F212 F215 C216 62.5 . . ?
F210 F215 C216 62.0 . . ?
F216 C217 F218 102.5 . . ?
F216 C217 F217 111.9 . . ?
F218 C217 F217 100.8 . . ?
F216 C217 C214 115.0(3) . . ?
F218 C217 C214 112.6(3) . . ?
F217 C217 C214 112.7(3) . . ?
C221 C220 C225 115.9(5) . . ?
C221 C220 B2 122.7(5) . . ?
C225 C220 B2 120.8(4) . . ?
C220 C221 C222 121.6(6) . . ?
C223 C222 C221 120.5(5) . . ?
C223 C222 C226 120.7(5) . . ?
C221 C222 C226 118.8(6) . . ?
C224 C223 C222 118.6(5) . . ?
C223 C224 C225 120.8(6) . . ?
C223 C224 C227 119.5(5) . . ?
C225 C224 C227 119.7(5) . . ?
C224 C225 C220 122.6(5) . . ?
F221 C226 F222 102.7 . . ?
F221 C226 F220 106.0 . . ?
F222 C226 F220 95.5 . . ?
F221 C226 C222 117.4(3) . . ?
F222 C226 C222 115.5(4) . . ?
F220 C226 C222 116.7(4) . . ?
F223 C227 F224 106.9 . . ?
F223 C227 F225 102.3 . . ?
F224 C227 F225 106.2 . . ?
F223 C227 C224 114.0(3) . . ?
F224 C227 C224 111.5(3) . . ?
F225 C227 C224 115.1(3) . . ?
C231 C230 C235 115.7(5) . . ?
C231 C230 B2 122.1(4) . . ?
C235 C230 B2 121.9(5) . . ?
C232 C231 C230 122.4(5) . . ?
C233 C232 C231 120.6(6) . . ?
C233 C232 C236 120.5(5) . . ?
C231 C232 C236 119.0(5) . . ?
C232 C233 C234 118.1(6) . . ?
C235 C234 C233 121.0(6) . . ?
C235 C234 C237 122.1(6) . . ?
C233 C234 C237 116.8(5) . . ?
C234 C235 C230 122.2(6) . . ?
F232 C236 F230 103.7 . . ?
F232 C236 F231 106.8 . . ?
F230 C236 F231 107.4 . . ?
F232 C236 C232 111.5(2) . . ?
F230 C236 C232 112.8(2) . . ?
F231 C236 C232 113.9(2) . . ?
F235 C237 F234 103.9 . . ?
F235 C237 F233 104.4 . . ?
F234 C237 F233 106.2 . . ?
F235 C237 C234 113.7(3) . . ?
F234 C237 C234 113.6(3) . . ?
F233 C237 C234 114.0(3) . . ?
C301 C300 Cl2 64.8(4) . . ?
C301 C300 Cl1 64.66(19) . . ?
Cl2 C300 Cl1 106.5(5) . . ?
C300 C301 Cl2 66.0(4) . . ?
C300 C301 Cl1 66.63(19) . . ?
Cl2 C301 Cl1 108.5(4) . . ?
C301 Cl1 C300 48.71(16) . . ?
C301 Cl2 C300 49.16(19) . . ?

loop_
_geom_bond_atom_site_label_1
_geom_bond_atom_site_label_2
_geom_bond_distance
_geom_bond_site_symmetry_2
_geom_bond_publ_flag
Pb N11 2.786(5) . y
Pb N21 2.517(6) . y
Pb N31 2.498(5) . y
Pb N41 2.587(5) . y
Pb N51 2.698(5) . y
Pb N61 2.619(5) . y
C1 N12 1.429(8) . y
C1 N32 1.434(8) . y
C1 N22 1.452(8) . y
N11 C13 1.315(8) . y
N11 N12 1.356(7) . y
N12 C11 1.357(8) . y
C11 C12 1.340(11) . y
C12 C13 1.373(10) . y
N21 C23 1.329(9) . y
N21 N22 1.336(7) . y
N22 C21 1.337(9) . y
C21 C22 1.325(13) . y
C22 C23 1.370(13) . y
N31 C33 1.320(9) . y
N31 N32 1.361(6) . y
N32 C31 1.355(8) . y
C31 C32 1.341(11) . y
C32 C33 1.377(11) . y
C2 N52 1.433(7) . y
C2 N62 1.449(7) . y
C2 N42 1.452(7) . y
N41 C43 1.297(8) . y
N41 N42 1.348(7) . y
N42 C41 1.332(8) . y
C41 C42 1.349(10) . y
C42 C43 1.359(11) . y
N51 C51 1.317(9) . y
N51 N52 1.340(7) . y
N52 C53 1.347(7) . y
C51 C52 1.369(10) . y
C52 C53 1.349(10) . y
N61 C63 1.316(8) . y
N61 N62 1.351(6) . y
N62 C61 1.352(8) . y
C61 C62 1.353(10) . y
C62 C63 1.369(10) . y
B1 C100 1.643(8) . ?
B1 C120 1.649(7) . ?
B1 C110 1.650(8) . ?
B1 C130 1.651(7) . ?
C100 C105 1.380(7) . ?
C100 C101 1.386(7) . ?
C101 C102 1.377(8) . ?
C102 C103 1.384(8) . ?
C102 C106 1.491(6) . ?
C103 C104 1.378(8) . ?
C104 C105 1.375(8) . ?
C104 C107 1.479(6) . ?
C106 F100 1.3050 . ?
C106 F101 1.3050 . ?
C106 F102 1.3051 . ?
C107 F104 1.3050 . ?
C107 F103 1.3050 . ?
C107 F105 1.3051 . ?
C110 C111 1.391(8) . ?
C110 C115 1.406(7) . ?
C111 C112 1.395(8) . ?
C112 C113 1.393(9) . ?
C112 C116 1.484(4) . ?
C113 C114 1.362(10) . ?
C114 C115 1.383(9) . ?
C114 C117 1.464(7) . ?
C116 F114 1.2957 . ?
C116 F112 1.2973 . ?
C116 F113 1.2986 . ?
C116 F111 1.3019 . ?
C116 F110 1.3052 . ?
C116 F115 1.3089 . ?
F110 F115 1.2019 . ?
F110 F114 1.2075 . ?
F111 F115 1.2058 . ?
F111 F113 1.2068 . ?
F112 F113 1.2024 . ?
F112 F114 1.2050 . ?
C117 F118 1.3049 . ?
C117 F116 1.3050 . ?
C117 F117 1.3052 . ?
C120 C121 1.386(7) . ?
C120 C125 1.387(7) . ?
C121 C122 1.369(7) . ?
C122 C123 1.391(8) . ?
C122 C126 1.489(6) . ?
C123 C124 1.369(8) . ?
C124 C125 1.383(8) . ?
C124 C127 1.475(7) . ?
C126 F120 1.3050 . ?
C126 F122 1.3050 . ?
C126 F121 1.3051 . ?
C127 F124 1.3049 . ?
C127 F123 1.3049 . ?
C127 F125 1.3050 . ?
C130 C131 1.385(8) . ?
C130 C135 1.388(7) . ?
C131 C132 1.392(8) . ?
C132 C133 1.368(8) . ?
C132 C136 1.491(4) . ?
C133 C134 1.385(8) . ?
C134 C135 1.387(7) . ?
C134 C137 1.491(4) . ?
C136 F135 1.3002 . ?
C136 F130 1.3014 . ?
C136 F132 1.3020 . ?
C136 F131 1.3034 . ?
C136 F134 1.3034 . ?
C136 F133 1.3039 . ?
F130 F134 1.2192 . ?
F130 F135 1.2215 . ?
F131 F133 1.2188 . ?
F131 F135 1.2206 . ?
F132 F134 1.2202 . ?
F132 F133 1.2213 . ?
C137 F139 1.2997 . ?
C137 F137 1.3038 . ?
C137 F138 1.3046 . ?
C137 F140 1.3052 . ?
C137 F136 1.3065 . ?
C137 F141 1.3087 . ?
F136 F141 1.2146 . ?
F136 F140 1.2161 . ?
F137 F140 1.2127 . ?
F137 F139 1.2149 . ?
F138 F141 1.2127 . ?
F138 F139 1.2158 . ?
B2 C210 1.630(7) . ?
B2 C200 1.632(8) . ?
B2 C230 1.645(8) . ?
B2 C220 1.654(7) . ?
C200 C205 1.394(7) . ?
C200 C201 1.401(7) . ?
C201 C202 1.406(8) . ?
C202 C203 1.378(10) . ?
C202 C206 1.486(7) . ?
C203 C204 1.369(10) . ?
C204 C205 1.372(8) . ?
C204 C207 1.437(7) . ?
C206 F201 1.3049 . ?
C206 F200 1.3049 . ?
C206 F202 1.3050 . ?
C207 F203 1.3049 . ?
C207 F205 1.3050 . ?
C207 F204 1.3051 . ?
C210 C211 1.394(8) . ?
C210 C215 1.401(7) . ?
C211 C212 1.396(8) . ?
C212 C213 1.368(9) . ?
C212 C216 1.489(4) . ?
C213 C214 1.380(9) . ?
C214 C215 1.383(8) . ?
C214 C217 1.481(7) . ?
C216 F210 1.2988 . ?
C216 F215 1.3051 . ?
C216 F214 1.3051 . ?
C216 F212 1.3072 . ?
C216 F213 1.3106 . ?
C216 F211 1.3132 . ?
F210 F215 1.2121 . ?
F210 F214 1.2156 . ?
F211 F214 1.2105 . ?
F211 F213 1.2122 . ?
F212 F215 1.2107 . ?
F212 F213 1.2156 . ?
C217 F216 1.3050 . ?
C217 F218 1.3051 . ?
C217 F217 1.3051 . ?
C220 C221 1.387(7) . ?
C220 C225 1.388(8) . ?
C221 C222 1.389(8) . ?
C222 C223 1.385(9) . ?
C222 C226 1.430(7) . ?
C223 C224 1.356(8) . ?
C224 C225 1.376(8) . ?
C224 C227 1.480(7) . ?
C226 F221 1.3049 . ?
C226 F222 1.3050 . ?
C226 F220 1.3050 . ?
C227 F223 1.3050 . ?
C227 F224 1.3050 . ?
C227 F225 1.3051 . ?
C230 C231 1.387(7) . ?
C230 C235 1.400(7) . ?
C231 C232 1.384(8) . ?
C232 C233 1.377(9) . ?
C232 C236 1.512(6) . ?
C233 C234 1.384(9) . ?
C234 C235 1.368(8) . ?
C234 C237 1.497(6) . ?
C236 F232 1.3050 . ?
C236 F230 1.3050 . ?
C236 F231 1.3050 . ?
C237 F235 1.3049 . ?
C237 F234 1.3050 . ?
C237 F233 1.3051 . ?
C300 C301 1.4496 . ?
C300 Cl2 1.751(8) . ?
C300 Cl1 1.771(6) . ?
C301 Cl2 1.734(8) . ?
C301 Cl1 1.743(6) . ?

loop_
_geom_torsion_atom_site_label_1
_geom_torsion_atom_site_label_2
_geom_torsion_atom_site_label_3
_geom_torsion_atom_site_label_4
_geom_torsion
_geom_torsion_site_symmetry_1
_geom_torsion_site_symmetry_2
_geom_torsion_site_symmetry_3
_geom_torsion_site_symmetry_4
_geom_torsion_publ_flag
N31 Pb N11 C13 -134.8(7) . . . . y
N21 Pb N11 C13 146.2(7) . . . . y
N41 Pb N11 C13 -174.6(6) . . . . y
N61 Pb N11 C13 -69.5(7) . . . . y
N51 Pb N11 C13 62.0(8) . . . . y
N31 Pb N11 N12 35.6(4) . . . . y
N21 Pb N11 N12 -43.5(5) . . . . y
N41 Pb N11 N12 -4.3(6) . . . . y
N61 Pb N11 N12 100.8(5) . . . . y
N51 Pb N11 N12 -127.7(5) . . . . y
C13 N11 N12 C11 1.2(8) . . . . y
Pb N11 N12 C11 -171.9(5) . . . . y
C13 N11 N12 C1 -179.4(6) . . . . y
Pb N11 N12 C1 7.5(8) . . . . y
N32 C1 N12 N11 -68.3(7) . . . . y
N22 C1 N12 N11 58.6(7) . . . . y
N32 C1 N12 C11 111.0(8) . . . . y
N22 C1 N12 C11 -122.1(7) . . . . y
N11 N12 C11 C12 -1.1(9) . . . . y
C1 N12 C11 C12 179.6(7) . . . . y
N12 C11 C12 C13 0.5(10) . . . . y
N12 N11 C13 C12 -0.9(9) . . . . y
Pb N11 C13 C12 170.4(6) . . . . y
C11 C12 C13 N11 0.3(10) . . . . y
N31 Pb N21 C23 151.8(8) . . . . y
N41 Pb N21 C23 73.8(8) . . . . y
N61 Pb N21 C23 88.3(8) . . . . y
N51 Pb N21 C23 10.8(8) . . . . y
N11 Pb N21 C23 -134.7(8) . . . . y
N31 Pb N21 N22 -35.5(5) . . . . y
N41 Pb N21 N22 -113.5(6) . . . . y
N61 Pb N21 N22 -99.0(5) . . . . y
N51 Pb N21 N22 -176.5(5) . . . . y
N11 Pb N21 N22 38.0(5) . . . . y
C23 N21 N22 C21 0.5(9) . . . . y
Pb N21 N22 C21 -173.6(5) . . . . y
C23 N21 N22 C1 177.5(7) . . . . y
Pb N21 N22 C1 3.4(8) . . . . y
N12 C1 N22 N21 -70.1(7) . . . . y
N32 C1 N22 N21 56.4(7) . . . . y
N12 C1 N22 C21 106.5(7) . . . . y
N32 C1 N22 C21 -127.1(7) . . . . y
N21 N22 C21 C22 -0.1(10) . . . . y
C1 N22 C21 C22 -176.9(8) . . . . y
N22 C21 C22 C23 -0.3(12) . . . . y
N22 N21 C23 C22 -0.6(11) . . . . y
Pb N21 C23 C22 173.2(7) . . . . y
C21 C22 C23 N21 0.6(13) . . . . y
N21 Pb N31 C33 -141.1(6) . . . . y
N41 Pb N31 C33 -62.8(6) . . . . y
N61 Pb N31 C33 6.1(6) . . . . y
N51 Pb N31 C33 -49.0(7) . . . . y
N11 Pb N31 C33 146.1(6) . . . . y
N21 Pb N31 N32 27.8(4) . . . . y
N41 Pb N31 N32 106.1(5) . . . . y
N61 Pb N31 N32 175.0(4) . . . . y
N51 Pb N31 N32 119.9(4) . . . . y
N11 Pb N31 N32 -45.0(4) . . . . y
C33 N31 N32 C31 -0.1(7) . . . . y
Pb N31 N32 C31 -171.1(4) . . . . y
C33 N31 N32 C1 -177.4(6) . . . . y
Pb N31 N32 C1 11.6(7) . . . . y
N12 C1 N32 C31 -115.9(6) . . . . y
N22 C1 N32 C31 117.9(6) . . . . y
N12 C1 N32 N31 60.9(7) . . . . y
N22 C1 N32 N31 -65.3(7) . . . . y
N31 N32 C31 C32 0.2(8) . . . . y
C1 N32 C31 C32 177.3(6) . . . . y
N32 C31 C32 C33 -0.2(8) . . . . y
N32 N31 C33 C32 -0.1(8) . . . . y
Pb N31 C33 C32 170.6(5) . . . . y
C31 C32 C33 N31 0.1(9) . . . . y
N31 Pb N41 C43 -42.5(8) . . . . y
N21 Pb N41 C43 33.4(8) . . . . y
N61 Pb N41 C43 -137.3(8) . . . . y
N51 Pb N41 C43 146.4(9) . . . . y
N11 Pb N41 C43 -4.2(9) . . . . y
N31 Pb N41 N42 130.8(6) . . . . y
N21 Pb N41 N42 -153.3(6) . . . . y
N61 Pb N41 N42 36.0(5) . . . . y
N51 Pb N41 N42 -40.3(5) . . . . y
N11 Pb N41 N42 169.1(4) . . . . y
C43 N41 N42 C41 0.8(9) . . . . y
Pb N41 N42 C41 -174.0(5) . . . . y
C43 N41 N42 C2 179.0(7) . . . . y
Pb N41 N42 C2 4.3(8) . . . . y
N52 C2 N42 C41 -120.9(7) . . . . y
N62 C2 N42 C41 112.6(6) . . . . y
N52 C2 N42 N41 61.2(7) . . . . y
N62 C2 N42 N41 -65.3(7) . . . . y
N41 N42 C41 C42 0.2(8) . . . . y
C2 N42 C41 C42 -178.0(6) . . . . y
N42 C41 C42 C43 -1.1(10) . . . . y
N42 N41 C43 C42 -1.5(10) . . . . y
Pb N41 C43 C42 172.8(6) . . . . y
C41 C42 C43 N41 1.6(11) . . . . y
N31 Pb N51 C51 -157.3(6) . . . . y
N21 Pb N51 C51 -76.5(7) . . . . y
N41 Pb N51 C51 -143.1(7) . . . . y
N61 Pb N51 C51 142.3(7) . . . . y
N11 Pb N51 C51 -3.5(9) . . . . y
N31 Pb N51 N52 23.6(6) . . . . y
N21 Pb N51 N52 104.4(5) . . . . y
N41 Pb N51 N52 37.8(4) . . . . y
N61 Pb N51 N52 -36.8(4) . . . . y
N11 Pb N51 N52 177.4(4) . . . . y
C51 N51 N52 C53 -0.4(7) . . . . y
Pb N51 N52 C53 178.9(4) . . . . y
C51 N51 N52 C2 -178.4(6) . . . . y
Pb N51 N52 C2 1.0(7) . . . . y
N62 C2 N52 N51 62.8(7) . . . . y
N42 C2 N52 N51 -63.0(7) . . . . y
N62 C2 N52 C53 -114.8(6) . . . . y
N42 C2 N52 C53 119.4(6) . . . . y
N52 N51 C51 C52 0.9(9) . . . . y
Pb N51 C51 C52 -178.3(5) . . . . y
N51 C51 C52 C53 -1.0(9) . . . . y
N51 N52 C53 C52 -0.3(7) . . . . y
C2 N52 C53 C52 177.6(6) . . . . y
C51 C52 C53 N52 0.8(8) . . . . y
N31 Pb N61 C63 75.9(7) . . . . y
N21 Pb N61 C63 134.6(6) . . . . y
N41 Pb N61 C63 149.5(7) . . . . y
N51 Pb N61 C63 -136.0(7) . . . . y
N11 Pb N61 C63 18.1(7) . . . . y
N31 Pb N61 N62 -115.0(5) . . . . y
N21 Pb N61 N62 -56.3(6) . . . . y
N41 Pb N61 N62 -41.4(4) . . . . y
N51 Pb N61 N62 33.1(4) . . . . y
N11 Pb N61 N62 -172.8(4) . . . . y
C63 N61 N62 C61 -0.5(7) . . . . y
Pb N61 N62 C61 -172.2(4) . . . . y
C63 N61 N62 C2 177.9(6) . . . . y
Pb N61 N62 C2 6.3(7) . . . . y
N52 C2 N62 N61 -68.1(7) . . . . y
N42 C2 N62 N61 58.2(7) . . . . y
N52 C2 N62 C61 110.2(6) . . . . y
N42 C2 N62 C61 -123.5(6) . . . . y
N61 N62 C61 C62 0.4(8) . . . . y
C2 N62 C61 C62 -178.0(6) . . . . y
N62 C61 C62 C63 -0.1(9) . . . . y
N62 N61 C63 C62 0.5(8) . . . . y
Pb N61 C63 C62 171.1(5) . . . . y
C61 C62 C63 N61 -0.2(10) . . . . y
C120 B1 C100 C105 86.4(6) . . . . ?
C110 B1 C100 C105 -33.5(6) . . . . ?
C130 B1 C100 C105 -153.3(5) . . . . ?
C120 B1 C100 C101 -88.5(5) . . . . ?
C110 B1 C100 C101 151.6(4) . . . . ?
C130 B1 C100 C101 31.8(6) . . . . ?
C105 C100 C101 C102 0.7(7) . . . . ?
B1 C100 C101 C102 176.0(4) . . . . ?
C100 C101 C102 C103 1.8(8) . . . . ?
C100 C101 C102 C106 -175.6(4) . . . . ?
C101 C102 C103 C104 -2.6(8) . . . . ?
C106 C102 C103 C104 174.9(4) . . . . ?
C102 C103 C104 C105 1.0(8) . . . . ?
C102 C103 C104 C107 -178.8(5) . . . . ?
C103 C104 C105 C100 1.7(9) . . . . ?
C107 C104 C105 C100 -178.6(5) . . . . ?
C101 C100 C105 C104 -2.5(8) . . . . ?
B1 C100 C105 C104 -177.7(5) . . . . ?
C101 C102 C106 F100 -44.7(5) . . . . ?
C103 C102 C106 F100 137.8(4) . . . . ?
C101 C102 C106 F101 -164.3(4) . . . . ?
C103 C102 C106 F101 18.1(5) . . . . ?
C101 C102 C106 F102 80.6(4) . . . . ?
C103 C102 C106 F102 -96.9(4) . . . . ?
C105 C104 C107 F104 -72.9(6) . . . . ?
C103 C104 C107 F104 106.9(5) . . . . ?
C105 C104 C107 F103 39.6(6) . . . . ?
C103 C104 C107 F103 -140.7(4) . . . . ?
C105 C104 C107 F105 163.1(4) . . . . ?
C103 C104 C107 F105 -17.1(6) . . . . ?
C100 B1 C110 C111 -33.8(6) . . . . ?
C120 B1 C110 C111 -153.9(5) . . . . ?
C130 B1 C110 C111 85.9(6) . . . . ?
C100 B1 C110 C115 149.0(5) . . . . ?
C120 B1 C110 C115 28.8(6) . . . . ?
C130 B1 C110 C115 -91.3(5) . . . . ?
C115 C110 C111 C112 -0.8(8) . . . . ?
B1 C110 C111 C112 -178.2(5) . . . . ?
C110 C111 C112 C113 1.5(9) . . . . ?
C110 C111 C112 C116 -176.8(5) . . . . ?
C111 C112 C113 C114 -0.6(9) . . . . ?
C116 C112 C113 C114 177.6(6) . . . . ?
C112 C113 C114 C115 -0.8(9) . . . . ?
C112 C113 C114 C117 -178.5(5) . . . . ?
C113 C114 C115 C110 1.5(9) . . . . ?
C117 C114 C115 C110 179.1(5) . . . . ?
C111 C110 C115 C114 -0.7(8) . . . . ?
B1 C110 C115 C114 176.8(5) . . . . ?
C113 C112 C116 F114 173.1(4) . . . . ?
C111 C112 C116 F114 -8.7(6) . . . . ?
C113 C112 C116 F112 112.7(5) . . . . ?
C111 C112 C116 F112 -69.1(6) . . . . ?
C113 C112 C116 F113 53.5(6) . . . . ?
C111 C112 C116 F113 -128.4(5) . . . . ?
C113 C112 C116 F111 -5.7(6) . . . . ?
C111 C112 C116 F111 172.5(4) . . . . ?
C113 C112 C116 F110 -125.5(5) . . . . ?
C111 C112 C116 F110 52.6(6) . . . . ?
C113 C112 C116 F115 -65.2(6) . . . . ?
C111 C112 C116 F115 112.9(5) . . . . ?
F114 C116 F110 F115 -155.4 . . . . ?
F112 C116 F110 F115 -134.5 . . . . ?
F113 C116 F110 F115 -77.3 . . . . ?
F111 C116 F110 F115 -20.8 . . . . ?
C112 C116 F110 F115 101.4(3) . . . . ?
F112 C116 F110 F114 20.9 . . . . ?
F113 C116 F110 F114 78.2 . . . . ?
F111 C116 F110 F114 134.7 . . . . ?
F115 C116 F110 F114 155.4 . . . . ?
C112 C116 F110 F114 -103.2(3) . . . . ?
F114 C116 F111 F115 77.3 . . . . ?
F112 C116 F111 F115 134.6 . . . . ?
F113 C116 F111 F115 155.6 . . . . ?
F110 C116 F111 F115 20.7 . . . . ?
C112 C116 F111 F115 -104.2(4) . . . . ?
F114 C116 F111 F113 -78.3 . . . . ?
F112 C116 F111 F113 -21.0 . . . . ?
F110 C116 F111 F113 -134.9 . . . . ?
F115 C116 F111 F113 -155.6 . . . . ?
C112 C116 F111 F113 100.2(4) . . . . ?
F114 C116 F112 F113 155.2 . . . . ?
F111 C116 F112 F113 21.0 . . . . ?
F110 C116 F112 F113 134.3 . . . . ?
F115 C116 F112 F113 77.7 . . . . ?
C112 C116 F112 F113 -99.6(4) . . . . ?
F113 C116 F112 F114 -155.2 . . . . ?
F111 C116 F112 F114 -134.2 . . . . ?
F110 C116 F112 F114 -20.9 . . . . ?
F115 C116 F112 F114 -77.5 . . . . ?
C112 C116 F112 F114 105.3(4) . . . . ?
F114 F112 F113 F111 0.0 . . . . ?
C116 F112 F113 F111 -25.3 . . . . ?
F114 F112 F113 C116 25.3 . . . . ?
F115 F111 F113 F112 0.1 . . . . ?
C116 F111 F113 F112 25.3 . . . . ?
F115 F111 F113 C116 -25.2 . . . . ?
F114 C116 F113 F112 -21.1 . . . . ?
F111 C116 F113 F112 -155.3 . . . . ?
F110 C116 F113 F112 -78.4 . . . . ?
F115 C116 F113 F112 -134.6 . . . . ?
C112 C116 F113 F112 102.9(3) . . . . ?
F114 C116 F113 F111 134.2 . . . . ?
F112 C116 F113 F111 155.3 . . . . ?
F110 C116 F113 F111 77.0 . . . . ?
F115 C116 F113 F111 20.7 . . . . ?
C112 C116 F113 F111 -101.8(3) . . . . ?
F113 F112 F114 F110 -0.1 . . . . ?
C116 F112 F114 F110 25.3 . . . . ?
F113 F112 F114 C116 -25.4 . . . . ?
F115 F110 F114 F112 0.1 . . . . ?
C116 F110 F114 F112 -25.2 . . . . ?
F115 F110 F114 C116 25.3 . . . . ?
F113 C116 F114 F112 21.1 . . . . ?
F111 C116 F114 F112 78.3 . . . . ?
F110 C116 F114 F112 155.5 . . . . ?
F115 C116 F114 F112 134.7 . . . . ?
C112 C116 F114 F112 -100.1(4) . . . . ?
F112 C116 F114 F110 -155.5 . . . . ?
F113 C116 F114 F110 -134.4 . . . . ?
F111 C116 F114 F110 -77.1 . . . . ?
F115 C116 F114 F110 -20.7 . . . . ?
C112 C116 F114 F110 104.4(4) . . . . ?
F114 F110 F115 F111 0.0 . . . . ?
C116 F110 F115 F111 25.1 . . . . ?
F114 F110 F115 C116 -25.0 . . . . ?
F113 F111 F115 F110 -0.1 . . . . ?
C116 F111 F115 F110 -25.2 . . . . ?
F113 F111 F115 C116 25.1 . . . . ?
F114 C116 F115 F110 20.9 . . . . ?
F112 C116 F115 F110 77.8 . . . . ?
F113 C116 F115 F110 134.6 . . . . ?
F111 C116 F115 F110 155.4 . . . . ?
C112 C116 F115 F110 -105.0(4) . . . . ?
F114 C116 F115 F111 -134.5 . . . . ?
F112 C116 F115 F111 -77.7 . . . . ?
F113 C116 F115 F111 -20.8 . . . . ?
F110 C116 F115 F111 -155.4 . . . . ?
C112 C116 F115 F111 99.6(4) . . . . ?
C113 C114 C117 F118 -140.7(5) . . . . ?
C115 C114 C117 F118 41.7(6) . . . . ?
C113 C114 C117 F116 95.1(6) . . . . ?
C115 C114 C117 F116 -82.6(5) . . . . ?
C113 C114 C117 F117 -24.7(6) . . . . ?
C115 C114 C117 F117 157.6(4) . . . . ?
C100 B1 C120 C121 -26.6(7) . . . . ?
C110 B1 C120 C121 95.4(6) . . . . ?
C130 B1 C120 C121 -145.6(5) . . . . ?
C100 B1 C120 C125 157.3(5) . . . . ?
C110 B1 C120 C125 -80.7(6) . . . . ?
C130 B1 C120 C125 38.3(7) . . . . ?
C125 C120 C121 C122 0.3(8) . . . . ?
B1 C120 C121 C122 -176.1(5) . . . . ?
C120 C121 C122 C123 0.2(9) . . . . ?
C120 C121 C122 C126 -179.4(5) . . . . ?
C121 C122 C123 C124 -0.3(9) . . . . ?
C126 C122 C123 C124 179.4(6) . . . . ?
C122 C123 C124 C125 -0.2(10) . . . . ?
C122 C123 C124 C127 179.0(6) . . . . ?
C123 C124 C125 C120 0.7(11) . . . . ?
C127 C124 C125 C120 -178.4(6) . . . . ?
C121 C120 C125 C124 -0.7(9) . . . . ?
B1 C120 C125 C124 175.6(6) . . . . ?
C121 C122 C126 F120 64.8(5) . . . . ?
C123 C122 C126 F120 -114.9(5) . . . . ?
C121 C122 C126 F122 -172.7(4) . . . . ?
C123 C122 C126 F122 7.6(6) . . . . ?
C121 C122 C126 F121 -54.1(5) . . . . ?
C123 C122 C126 F121 126.3(5) . . . . ?
C123 C124 C127 F124 -17.9(8) . . . . ?
C125 C124 C127 F124 161.2(5) . . . . ?
C123 C124 C127 F123 101.5(6) . . . . ?
C125 C124 C127 F123 -79.4(7) . . . . ?
C123 C124 C127 F125 -150.6(5) . . . . ?
C125 C124 C127 F125 28.5(8) . . . . ?
C100 B1 C130 C131 -81.5(6) . . . . ?
C120 B1 C130 C131 37.8(7) . . . . ?
C110 B1 C130 C131 156.7(5) . . . . ?
C100 B1 C130 C135 92.7(6) . . . . ?
C120 B1 C130 C135 -148.1(5) . . . . ?
C110 B1 C130 C135 -29.1(6) . . . . ?
C135 C130 C131 C132 -1.5(8) . . . . ?
B1 C130 C131 C132 173.0(5) . . . . ?
C130 C131 C132 C133 -0.2(10) . . . . ?
C130 C131 C132 C136 -179.5(6) . . . . ?
C131 C132 C133 C134 2.3(10) . . . . ?
C136 C132 C133 C134 -178.5(6) . . . . ?
C132 C133 C134 C135 -2.5(9) . . . . ?
C132 C133 C134 C137 179.8(6) . . . . ?
C133 C134 C135 C130 0.7(9) . . . . ?
C137 C134 C135 C130 178.4(5) . . . . ?
C131 C130 C135 C134 1.3(8) . . . . ?
B1 C130 C135 C134 -173.2(5) . . . . ?
C133 C132 C136 F135 -54.7(7) . . . . ?
C131 C132 C136 F135 124.6(5) . . . . ?
C133 C132 C136 F130 -114.4(6) . . . . ?
C131 C132 C136 F130 64.9(6) . . . . ?
C133 C132 C136 F132 124.8(6) . . . . ?
C131 C132 C136 F132 -55.9(6) . . . . ?
C133 C132 C136 F131 4.8(7) . . . . ?
C131 C132 C136 F131 -176.0(5) . . . . ?
C133 C132 C136 F134 -174.5(5) . . . . ?
C131 C132 C136 F134 4.7(7) . . . . ?
C133 C132 C136 F133 64.4(7) . . . . ?
C131 C132 C136 F133 -116.4(5) . . . . ?
F135 C136 F130 F134 157.2 . . . . ?
F132 C136 F130 F134 19.8 . . . . ?
F131 C136 F130 F134 137.4 . . . . ?
F133 C136 F130 F134 78.6 . . . . ?
C132 C136 F130 F134 -103.2(3) . . . . ?
F132 C136 F130 F135 -137.4 . . . . ?
F131 C136 F130 F135 -19.8 . . . . ?
F134 C136 F130 F135 -157.2 . . . . ?
F133 C136 F130 F135 -78.6 . . . . ?
C132 C136 F130 F135 99.6(3) . . . . ?
F135 C136 F131 F133 -157.2 . . . . ?
F130 C136 F131 F133 -137.3 . . . . ?
F132 C136 F131 F133 -19.8 . . . . ?
F134 C136 F131 F133 -78.4 . . . . ?
C132 C136 F131 F133 102.5(4) . . . . ?
F130 C136 F131 F135 19.8 . . . . ?
F132 C136 F131 F135 137.4 . . . . ?
F134 C136 F131 F135 78.7 . . . . ?
F133 C136 F131 F135 157.2 . . . . ?
C132 C136 F131 F135 -100.3(4) . . . . ?
F135 C136 F132 F134 -78.7 . . . . ?
F130 C136 F132 F134 -19.8 . . . . ?
F131 C136 F132 F134 -137.5 . . . . ?
F133 C136 F132 F134 -157.3 . . . . ?
C132 C136 F132 F134 102.0(4) . . . . ?
F135 C136 F132 F133 78.5 . . . . ?
F130 C136 F132 F133 137.5 . . . . ?
F131 C136 F132 F133 19.7 . . . . ?
F134 C136 F132 F133 157.3 . . . . ?
C132 C136 F132 F133 -100.7(4) . . . . ?
F135 F131 F133 F132 0.0 . . . . ?
C136 F131 F133 F132 23.3 . . . . ?
F135 F131 F133 C136 -23.3 . . . . ?
F134 F132 F133 F131 0.0 . . . . ?
C136 F132 F133 F131 -23.3 . . . . ?
F134 F132 F133 C136 23.3 . . . . ?
F135 C136 F133 F131 19.8 . . . . ?
F130 C136 F133 F131 78.7 . . . . ?
F132 C136 F133 F131 157.2 . . . . ?
F134 C136 F133 F131 137.5 . . . . ?
C132 C136 F133 F131 -99.5(3) . . . . ?
F135 C136 F133 F132 -137.4 . . . . ?
F130 C136 F133 F132 -78.5 . . . . ?
F131 C136 F133 F132 -157.2 . . . . ?
F134 C136 F133 F132 -19.7 . . . . ?
C132 C136 F133 F132 103.3(3) . . . . ?
F135 F130 F134 F132 0.0 . . . . ?
C136 F130 F134 F132 -23.3 . . . . ?
F135 F130 F134 C136 23.3 . . . . ?
F133 F132 F134 F130 0.0 . . . . ?
C136 F132 F134 F130 23.3 . . . . ?
F133 F132 F134 C136 -23.3 . . . . ?
F135 C136 F134 F130 -19.8 . . . . ?
F132 C136 F134 F130 -157.1 . . . . ?
F131 C136 F134 F130 -78.8 . . . . ?
F133 C136 F134 F130 -137.4 . . . . ?
C132 C136 F134 F130 100.2(4) . . . . ?
F135 C136 F134 F132 137.3 . . . . ?
F130 C136 F134 F132 157.1 . . . . ?
F131 C136 F134 F132 78.4 . . . . ?
F133 C136 F134 F132 19.7 . . . . ?
C132 C136 F134 F132 -102.6(4) . . . . ?
F133 F131 F135 F130 0.0 . . . . ?
C136 F131 F135 F130 -23.3 . . . . ?
F133 F131 F135 C136 23.3 . . . . ?
F134 F130 F135 F131 0.0 . . . . ?
C136 F130 F135 F131 23.3 . . . . ?
F134 F130 F135 C136 -23.3 . . . . ?
F130 C136 F135 F131 -157.2 . . . . ?
F132 C136 F135 F131 -78.5 . . . . ?
F134 C136 F135 F131 -137.4 . . . . ?
F133 C136 F135 F131 -19.8 . . . . ?
C132 C136 F135 F131 100.7(4) . . . . ?
F132 C136 F135 F130 78.7 . . . . ?
F131 C136 F135 F130 157.2 . . . . ?
F134 C136 F135 F130 19.8 . . . . ?
F133 C136 F135 F130 137.4 . . . . ?
C132 C136 F135 F130 -102.1(3) . . . . ?
C133 C134 C137 F139 -67.5(6) . . . . ?
C135 C134 C137 F139 114.8(5) . . . . ?
C133 C134 C137 F137 -126.9(5) . . . . ?
C135 C134 C137 F137 55.4(5) . . . . ?
C133 C134 C137 F138 -7.6(6) . . . . ?
C135 C134 C137 F138 174.7(4) . . . . ?
C133 C134 C137 F140 173.7(5) . . . . ?
C135 C134 C137 F140 -4.0(6) . . . . ?
C133 C134 C137 F136 113.4(5) . . . . ?
C135 C134 C137 F136 -64.3(6) . . . . ?
C133 C134 C137 F141 52.7(6) . . . . ?
C135 C134 C137 F141 -125.0(5) . . . . ?
F139 C137 F136 F141 78.0 . . . . ?
F137 C137 F136 F141 135.9 . . . . ?
F138 C137 F136 F141 20.3 . . . . ?
F140 C137 F136 F141 156.3 . . . . ?
C134 C137 F136 F141 -103.1(3) . . . . ?
F139 C137 F136 F140 -78.3 . . . . ?
F137 C137 F136 F140 -20.4 . . . . ?
F138 C137 F136 F140 -135.9 . . . . ?
F141 C137 F136 F140 -156.3 . . . . ?
C134 C137 F136 F140 100.6(3) . . . . ?
F139 C137 F137 F140 156.0 . . . . ?
F138 C137 F137 F140 135.6 . . . . ?
F136 C137 F137 F140 20.4 . . . . ?
F141 C137 F137 F140 77.8 . . . . ?
C134 C137 F137 F140 -102.7(3) . . . . ?
F138 C137 F137 F139 -20.5 . . . . ?
F140 C137 F137 F139 -156.0 . . . . ?
F136 C137 F137 F139 -135.6 . . . . ?
F141 C137 F137 F139 -78.2 . . . . ?
C134 C137 F137 F139 101.2(3) . . . . ?
F139 C137 F138 F141 -156.1 . . . . ?
F137 C137 F138 F141 -135.7 . . . . ?
F140 C137 F138 F141 -77.8 . . . . ?
F136 C137 F138 F141 -20.3 . . . . ?
C134 C137 F138 F141 104.0(3) . . . . ?
F137 C137 F138 F139 20.5 . . . . ?
F140 C137 F138 F139 78.4 . . . . ?
F136 C137 F138 F139 135.8 . . . . ?
F141 C137 F138 F139 156.1 . . . . ?
C134 C137 F138 F139 -99.9(3) . . . . ?
F140 F137 F139 F138 0.0 . . . . ?
C137 F137 F139 F138 24.5 . . . . ?
F140 F137 F139 C137 -24.5 . . . . ?
F141 F138 F139 F137 0.0 . . . . ?
C137 F138 F139 F137 -24.4 . . . . ?
F141 F138 F139 C137 24.5 . . . . ?
F138 C137 F139 F137 156.2 . . . . ?
F140 C137 F139 F137 20.5 . . . . ?
F136 C137 F139 F137 78.3 . . . . ?
F141 C137 F139 F137 135.8 . . . . ?
C134 C137 F139 F137 -100.6(3) . . . . ?
F137 C137 F139 F138 -156.2 . . . . ?
F140 C137 F139 F138 -135.7 . . . . ?
F136 C137 F139 F138 -77.9 . . . . ?
F141 C137 F139 F138 -20.4 . . . . ?
C134 C137 F139 F138 103.2(3) . . . . ?
F139 F137 F140 F136 0.0 . . . . ?
C137 F137 F140 F136 -24.4 . . . . ?
F139 F137 F140 C137 24.4 . . . . ?
F141 F136 F140 F137 0.0 . . . . ?
C137 F136 F140 F137 24.4 . . . . ?
F141 F136 F140 C137 -24.4 . . . . ?
F139 C137 F140 F137 -20.6 . . . . ?
F138 C137 F140 F137 -78.6 . . . . ?
F136 C137 F140 F137 -156.2 . . . . ?
F141 C137 F140 F137 -135.9 . . . . ?
C134 C137 F140 F137 99.7(3) . . . . ?
F139 C137 F140 F136 135.6 . . . . ?
F137 C137 F140 F136 156.2 . . . . ?
F138 C137 F140 F136 77.6 . . . . ?
F141 C137 F140 F136 20.3 . . . . ?
C134 C137 F140 F136 -104.1(3) . . . . ?
F139 F138 F141 F136 0.0 . . . . ?
C137 F138 F141 F136 24.3 . . . . ?
F139 F138 F141 C137 -24.3 . . . . ?
F140 F136 F141 F138 0.0 . . . . ?
C137 F136 F141 F138 -24.3 . . . . ?
F140 F136 F141 C137 24.3 . . . . ?
F139 C137 F141 F138 20.5 . . . . ?
F137 C137 F141 F138 78.4 . . . . ?
F140 C137 F141 F138 135.8 . . . . ?
F136 C137 F141 F138 156.2 . . . . ?
C134 C137 F141 F138 -101.1(3) . . . . ?
F139 C137 F141 F136 -135.7 . . . . ?
F137 C137 F141 F136 -77.8 . . . . ?
F138 C137 F141 F136 -156.2 . . . . ?
F140 C137 F141 F136 -20.3 . . . . ?
C134 C137 F141 F136 102.8(3) . . . . ?
C210 B2 C200 C205 -158.9(5) . . . . ?
C230 B2 C200 C205 -42.7(6) . . . . ?
C220 B2 C200 C205 79.4(6) . . . . ?
C210 B2 C200 C201 28.9(7) . . . . ?
C230 B2 C200 C201 145.2(5) . . . . ?
C220 B2 C200 C201 -92.7(5) . . . . ?
C205 C200 C201 C202 1.3(7) . . . . ?
B2 C200 C201 C202 173.8(5) . . . . ?
C200 C201 C202 C203 -2.3(8) . . . . ?
C200 C201 C202 C206 -178.6(5) . . . . ?
C201 C202 C203 C204 2.7(9) . . . . ?
C206 C202 C203 C204 178.7(5) . . . . ?
C202 C203 C204 C205 -2.1(9) . . . . ?
C202 C203 C204 C207 -179.4(5) . . . . ?
C203 C204 C205 C200 1.2(9) . . . . ?
C207 C204 C205 C200 178.4(5) . . . . ?
C201 C200 C205 C204 -0.7(8) . . . . ?
B2 C200 C205 C204 -173.3(5) . . . . ?
C203 C202 C206 F201 137.8(5) . . . . ?
C201 C202 C206 F201 -45.9(5) . . . . ?
C203 C202 C206 F200 -93.6(6) . . . . ?
C201 C202 C206 F200 82.6(5) . . . . ?
C203 C202 C206 F202 24.8(6) . . . . ?
C201 C202 C206 F202 -159.0(4) . . . . ?
C203 C204 C207 F203 136.8(4) . . . . ?
C205 C204 C207 F203 -40.5(6) . . . . ?
C203 C204 C207 F205 -101.4(5) . . . . ?
C205 C204 C207 F205 81.3(5) . . . . ?
C203 C204 C207 F204 13.6(6) . . . . ?
C205 C204 C207 F204 -163.7(4) . . . . ?
C200 B2 C210 C211 -140.0(5) . . . . ?
C230 B2 C210 C211 99.1(6) . . . . ?
C220 B2 C210 C211 -23.8(8) . . . . ?
C200 B2 C210 C215 46.9(7) . . . . ?
C230 B2 C210 C215 -74.0(6) . . . . ?
C220 B2 C210 C215 163.1(5) . . . . ?
C215 C210 C211 C212 -2.7(9) . . . . ?
B2 C210 C211 C212 -176.1(6) . . . . ?
C210 C211 C212 C213 3.3(11) . . . . ?
C210 C211 C212 C216 -175.3(6) . . . . ?
C211 C212 C213 C214 -1.1(11) . . . . ?
C216 C212 C213 C214 177.6(7) . . . . ?
C212 C213 C214 C215 -1.5(11) . . . . ?
C212 C213 C214 C217 179.1(7) . . . . ?
C213 C214 C215 C210 2.1(11) . . . . ?
C217 C214 C215 C210 -178.5(6) . . . . ?
C211 C210 C215 C214 0.0(9) . . . . ?
B2 C210 C215 C214 173.7(6) . . . . ?
C213 C212 C216 F210 -170.8(6) . . . . ?
C211 C212 C216 F210 7.8(8) . . . . ?
C213 C212 C216 F215 -111.1(6) . . . . ?
C211 C212 C216 F215 67.6(8) . . . . ?
C213 C212 C216 F214 131.0(6) . . . . ?
C211 C212 C216 F214 -50.3(7) . . . . ?
C213 C212 C216 F212 -48.2(8) . . . . ?
C211 C212 C216 F212 130.4(6) . . . . ?
C213 C212 C216 F213 14.6(8) . . . . ?
C211 C212 C216 F213 -166.7(5) . . . . ?
C213 C212 C216 F211 73.6(7) . . . . ?
C211 C212 C216 F211 -107.7(6) . . . . ?
F214 C216 F210 F215 -155.7 . . . . ?
F212 C216 F210 F215 -20.8 . . . . ?
F213 C216 F210 F215 -78.1 . . . . ?
F211 C216 F210 F215 -135.1 . . . . ?
C212 C216 F210 F215 109.0(4) . . . . ?
F215 C216 F210 F214 155.7 . . . . ?
F212 C216 F210 F214 134.9 . . . . ?
F213 C216 F210 F214 77.6 . . . . ?
F211 C216 F210 F214 20.6 . . . . ?
C212 C216 F210 F214 -95.3(4) . . . . ?
F210 C216 F211 F214 -20.8 . . . . ?
F215 C216 F211 F214 -78.4 . . . . ?
F212 C216 F211 F214 -135.2 . . . . ?
F213 C216 F211 F214 -155.7 . . . . ?
C212 C216 F211 F214 95.5(4) . . . . ?
F210 C216 F211 F213 134.9 . . . . ?
F215 C216 F211 F213 77.4 . . . . ?
F214 C216 F211 F213 155.7 . . . . ?
F212 C216 F211 F213 20.5 . . . . ?
C212 C216 F211 F213 -108.7(4) . . . . ?
F210 C216 F212 F215 20.9 . . . . ?
F214 C216 F212 F215 78.7 . . . . ?
F213 C216 F212 F215 155.8 . . . . ?
F211 C216 F212 F215 135.3 . . . . ?
C212 C216 F212 F215 -102.4(4) . . . . ?
F210 C216 F212 F213 -134.9 . . . . ?
F215 C216 F212 F213 -155.8 . . . . ?
F214 C216 F212 F213 -77.1 . . . . ?
F211 C216 F212 F213 -20.5 . . . . ?
C212 C216 F212 F213 101.8(4) . . . . ?
F214 F211 F213 F212 0.1 . . . . ?
C216 F211 F213 F212 -24.7 . . . . ?
F214 F211 F213 C216 24.7 . . . . ?
F215 F212 F213 F211 0.0 . . . . ?
C216 F212 F213 F211 24.8 . . . . ?
F215 F212 F213 C216 -24.8 . . . . ?
F210 C216 F213 F211 -77.8 . . . . ?
F215 C216 F213 F211 -135.3 . . . . ?
F214 C216 F213 F211 -20.6 . . . . ?
F212 C216 F213 F211 -155.9 . . . . ?
C212 C216 F213 F211 94.7(4) . . . . ?
F210 C216 F213 F212 78.1 . . . . ?
F215 C216 F213 F212 20.6 . . . . ?
F214 C216 F213 F212 135.3 . . . . ?
F211 C216 F213 F212 155.9 . . . . ?
C212 C216 F213 F212 -109.4(4) . . . . ?
F213 F211 F214 F210 0.0 . . . . ?
C216 F211 F214 F210 24.8 . . . . ?
F213 F211 F214 C216 -24.8 . . . . ?
F215 F210 F214 F211 0.0 . . . . ?
C216 F210 F214 F211 -25.0 . . . . ?
F215 F210 F214 C216 25.0 . . . . ?
F210 C216 F214 F211 155.7 . . . . ?
F215 C216 F214 F211 134.9 . . . . ?
F212 C216 F214 F211 77.3 . . . . ?
F213 C216 F214 F211 20.6 . . . . ?
C212 C216 F214 F211 -101.7(3) . . . . ?
F215 C216 F214 F210 -20.8 . . . . ?
F212 C216 F214 F210 -78.4 . . . . ?
F213 C216 F214 F210 -135.2 . . . . ?
F211 C216 F214 F210 -155.7 . . . . ?
C212 C216 F214 F210 102.5(3) . . . . ?
F213 F212 F215 F210 0.0 . . . . ?
C216 F212 F215 F210 -24.9 . . . . ?
F213 F212 F215 C216 24.8 . . . . ?
F214 F210 F215 F212 0.0 . . . . ?
C216 F210 F215 F212 25.0 . . . . ?
F214 F210 F215 C216 -24.9 . . . . ?
F210 C216 F215 F212 -155.6 . . . . ?
F214 C216 F215 F212 -134.7 . . . . ?
F213 C216 F215 F212 -20.6 . . . . ?
F211 C216 F215 F212 -77.4 . . . . ?
C212 C216 F215 F212 109.1(4) . . . . ?
F214 C216 F215 F210 20.9 . . . . ?
F212 C216 F215 F210 155.6 . . . . ?
F213 C216 F215 F210 134.9 . . . . ?
F211 C216 F215 F210 78.2 . . . . ?
C212 C216 F215 F210 -95.3(4) . . . . ?
C213 C214 C217 F216 -158.5(5) . . . . ?
C215 C214 C217 F216 22.0(7) . . . . ?
C213 C214 C217 F218 -41.6(7) . . . . ?
C215 C214 C217 F218 138.9(5) . . . . ?
C213 C214 C217 F217 71.5(7) . . . . ?
C215 C214 C217 F217 -107.9(6) . . . . ?
C210 B2 C220 C221 145.8(5) . . . . ?
C200 B2 C220 C221 -92.5(6) . . . . ?
C230 B2 C220 C221 28.5(7) . . . . ?
C210 B2 C220 C225 -43.9(7) . . . . ?
C200 B2 C220 C225 77.8(6) . . . . ?
C230 B2 C220 C225 -161.2(5) . . . . ?
C225 C220 C221 C222 1.9(9) . . . . ?
B2 C220 C221 C222 172.6(6) . . . . ?
C220 C221 C222 C223 -0.1(11) . . . . ?
C220 C221 C222 C226 179.6(6) . . . . ?
C221 C222 C223 C224 -0.9(12) . . . . ?
C226 C222 C223 C224 179.4(7) . . . . ?
C222 C223 C224 C225 0.1(11) . . . . ?
C222 C223 C224 C227 -178.3(7) . . . . ?
C223 C224 C225 C220 1.9(10) . . . . ?
C227 C224 C225 C220 -179.8(5) . . . . ?
C221 C220 C225 C224 -2.8(8) . . . . ?
B2 C220 C225 C224 -173.7(5) . . . . ?
C223 C222 C226 F221 -0.3(9) . . . . ?
C221 C222 C226 F221 -180.0(5) . . . . ?
C223 C222 C226 F222 -121.7(6) . . . . ?
C221 C222 C226 F222 58.6(8) . . . . ?
C223 C222 C226 F220 127.2(7) . . . . ?
C221 C222 C226 F220 -52.5(8) . . . . ?
C223 C224 C227 F223 148.3(5) . . . . ?
C225 C224 C227 F223 -30.0(7) . . . . ?
C223 C224 C227 F224 -90.5(6) . . . . ?
C225 C224 C227 F224 91.2(6) . . . . ?
C223 C224 C227 F225 30.5(7) . . . . ?
C225 C224 C227 F225 -147.8(5) . . . . ?
C210 B2 C230 C231 89.2(5) . . . . ?
C200 B2 C230 C231 -32.3(6) . . . . ?
C220 B2 C230 C231 -148.4(4) . . . . ?
C210 B2 C230 C235 -83.6(5) . . . . ?
C200 B2 C230 C235 154.9(4) . . . . ?
C220 B2 C230 C235 38.7(6) . . . . ?
C235 C230 C231 C232 0.1(7) . . . . ?
B2 C230 C231 C232 -173.2(5) . . . . ?
C230 C231 C232 C233 -1.2(8) . . . . ?
C230 C231 C232 C236 177.9(4) . . . . ?
C231 C232 C233 C234 0.0(9) . . . . ?
C236 C232 C233 C234 -179.1(5) . . . . ?
C232 C233 C234 C235 2.2(9) . . . . ?
C232 C233 C234 C237 178.9(5) . . . . ?
C233 C234 C235 C230 -3.4(9) . . . . ?
C237 C234 C235 C230 -180.0(5) . . . . ?
C231 C230 C235 C234 2.2(8) . . . . ?
B2 C230 C235 C234 175.5(5) . . . . ?
C233 C232 C236 F232 -117.5(5) . . . . ?
C231 C232 C236 F232 63.3(5) . . . . ?
C233 C232 C236 F230 126.2(4) . . . . ?
C231 C232 C236 F230 -52.9(5) . . . . ?
C233 C232 C236 F231 3.4(6) . . . . ?
C231 C232 C236 F231 -175.7(4) . . . . ?
C235 C234 C237 F235 125.4(5) . . . . ?
C233 C234 C237 F235 -51.3(5) . . . . ?
C235 C234 C237 F234 -116.1(5) . . . . ?
C233 C234 C237 F234 67.2(5) . . . . ?
C235 C234 C237 F233 5.8(6) . . . . ?
C233 C234 C237 F233 -170.9(4) . . . . ?
Cl1 C300 C301 Cl2 124.8(5) . . . . ?
Cl2 C300 C301 Cl1 -124.8(5) . . . . ?
Cl2 C301 Cl1 C300 -52.3(5) . . . . ?
Cl2 C300 Cl1 C301 50.8(3) . . . . ?
Cl1 C301 Cl2 C300 52.7(4) . . . . ?
Cl1 C300 Cl2 C301 -50.7(3) . . . . ?
